data_7128795
loop_
_publ_author_name
'Parmar, Vijay S.'
'Gransbury, Gemma K.'
'Whitehead, George F. S.'
'Mills, David P.'
'Winpenny, Richard E. P.'

_publ_section_title
;
 Slow magnetic relaxation in distorted tetrahedral Dy(III) aryloxide
 complexes.
;
_journal_issue 73
_journal_name_full 'Chemical communications (Cambridge, England)'
_journal_page_first 9208
_journal_page_last 9211
_journal_paper_doi 10.1039/d1cc02707g
_journal_volume 57
_journal_year 2021
_chemical_formula_moiety 'C60 H82 Cl2 Dy O2, C24 H48 Na O6, 3(C4 H8 O)'
_chemical_formula_sum 'C96 H154 Cl2 Dy Na O11'
_chemical_formula_weight 1740.57
_chemical_name_systematic '[Dy(OAd*)2Cl2]'
_chemical_properties_physical Air-sensitive,Moisture-sensitive
_space_group_crystal_system monoclinic
_space_group_IT_number 14
_space_group_name_Hall '-P 2ybc'
_space_group_name_H-M_alt 'P 1 21/c 1'
_atom_sites_solution_hydrogens geom
_audit_creation_date 2021-05-11
_audit_creation_method
;
Olex2 1.3
(compiled 2020.11.12 svn.r5f609507 for OlexSys, GUI svn.r6272)
;
_audit_update_record
;
2021-05-21 deposited with the CCDC.	2021-08-12 downloaded from the CCDC.
;
_cell_angle_alpha 90
_cell_angle_beta 94.0073(11)
_cell_angle_gamma 90
_cell_formula_units_Z 4
_cell_length_a 11.39679(13)
_cell_length_b 46.8821(5)
_cell_length_c 16.9513(2)
_cell_measurement_reflns_used 17095
_cell_measurement_temperature 150.00(10)
_cell_measurement_theta_max 75.8050
_cell_measurement_theta_min 2.7680
_cell_volume 9035.03(18)
_computing_cell_refinement 'CrysAlisPro 1.171.40.7b (Rigaku OD, 2018)'
_computing_data_collection 'CrysAlisPro 1.171.40.7b (Rigaku OD, 2018)'
_computing_data_reduction 'CrysAlisPro 1.171.40.7b (Rigaku OD, 2018)'
_computing_molecular_graphics 'Olex2 1.3 (Dolomanov et al., 2009)'
_computing_publication_material 'Olex2 1.3 (Dolomanov et al., 2009)'
_computing_structure_refinement 'SHELXL 2018/3 (Sheldrick, 2015)'
_computing_structure_solution 'SHELXT 2014/4 (Sheldrick, 2014)'
_diffrn_ambient_environment N~2~
_diffrn_ambient_temperature 150.00(10)
_diffrn_detector 'CCD plate'
_diffrn_measured_fraction_theta_full 0.997
_diffrn_measured_fraction_theta_max 0.966
_diffrn_measurement_details
;
List of Runs (angles in degrees, time in seconds):

  # Type    Start    End  Width  t~exp~   \w     \q     \k     \f   Frames
#--------------------------------------------------------------------------
  1  \w      0.00  68.00   1.00    1.00    --    5.00  57.00  30.00   68
  2  \w    -76.00  40.00   1.00    1.00    --  -45.60  57.00  90.00  116
  3  \w    -61.00  44.00   1.00    1.00    --  -45.60  57.00 150.00  105
  4  \w   -158.00-115.00   1.00    4.00    -- -107.20 -57.00-150.00   43
  5  \w   -196.00-163.00   1.00    4.00    -- -107.20 -57.00-150.00   33
  6  \w   -114.00 -62.00   1.00    4.00    -- -107.20  57.00 150.00   52
  7  \w   -136.00-108.00   1.00    4.00    -- -107.20  57.00 120.00   28
  8  \w   -144.00 -19.00   1.00    4.00    -- -107.20  76.00 150.00  125
  9  \w   -139.00 -25.00   1.00    4.00    -- -107.20  57.00 -30.00  114
 10  \w   -132.00 -63.00   1.00    4.00    -- -107.20  76.00-150.00   69
 11  \w   -146.00 -33.00   1.00    4.00    -- -107.20  38.00 -30.00  113
;
_diffrn_measurement_device 'four-circle diffractometer'
_diffrn_measurement_device_type 'XtaLAB AFC11 (RINC): Kappa single'
_diffrn_measurement_method '\w scans'
_diffrn_orient_matrix_type 'CrysAlisPro convention (1999,Acta A55,543-557)'
_diffrn_orient_matrix_UB_11 0.0043958000
_diffrn_orient_matrix_UB_12 0.0006842000
_diffrn_orient_matrix_UB_13 0.0910308000
_diffrn_orient_matrix_UB_21 -0.0263257000
_diffrn_orient_matrix_UB_22 0.0322253000
_diffrn_orient_matrix_UB_23 -0.0024943000
_diffrn_orient_matrix_UB_31 -0.1328672000
_diffrn_orient_matrix_UB_32 -0.0063589000
_diffrn_orient_matrix_UB_33 -0.0030209000
_diffrn_radiation_monochromator mirror
_diffrn_radiation_probe x-ray
_diffrn_radiation_type 'Cu K\a'
_diffrn_radiation_wavelength 1.54184
_diffrn_reflns_av_R_equivalents 0.0470
_diffrn_reflns_av_unetI/netI 0.0539
_diffrn_reflns_Laue_measured_fraction_full 0.997
_diffrn_reflns_Laue_measured_fraction_max 0.966
_diffrn_reflns_limit_h_max 6
_diffrn_reflns_limit_h_min -13
_diffrn_reflns_limit_k_max 45
_diffrn_reflns_limit_k_min -57
_diffrn_reflns_limit_l_max 21
_diffrn_reflns_limit_l_min -20
_diffrn_reflns_number 50657
_diffrn_reflns_point_group_measured_fraction_full 0.997
_diffrn_reflns_point_group_measured_fraction_max 0.966
_diffrn_reflns_theta_full 67.684
_diffrn_reflns_theta_max 76.106
_diffrn_reflns_theta_min 2.778
_diffrn_source 'Rotating-anode X-ray tube (dual wavelength)'
_diffrn_source_type 'Rigaku (Cu) X-ray DW Source'
_exptl_absorpt_coefficient_mu 5.463
_exptl_absorpt_correction_T_max 1.000
_exptl_absorpt_correction_T_min 0.612
_exptl_absorpt_correction_type gaussian
_exptl_absorpt_process_details
;
CrysAlisPro 1.171.40.7b (Rigaku Oxford Diffraction, 2018)
Numerical absorption correction based on gaussian integration over
			a multifaceted crystal model
Empirical absorption correction using spherical harmonics,
 implemented in SCALE3 ABSPACK scaling algorithm.
;
_exptl_crystal_colour 'clear colourless'
_exptl_crystal_colour_lustre clear
_exptl_crystal_colour_primary colourless
_exptl_crystal_density_diffrn 1.280
_exptl_crystal_description block
_exptl_crystal_F_000 3716
_exptl_crystal_preparation 'Magnetic properties'
_exptl_crystal_size_max 0.358
_exptl_crystal_size_mid 0.12
_exptl_crystal_size_min 0.088
_refine_diff_density_max 0.586
_refine_diff_density_min -0.735
_refine_diff_density_rms 0.062
_refine_ls_extinction_method none
_refine_ls_goodness_of_fit_ref 1.046
_refine_ls_hydrogen_treatment constr
_refine_ls_matrix_type full
_refine_ls_number_parameters 1370
_refine_ls_number_reflns 18249
_refine_ls_number_restraints 3979
_refine_ls_restrained_S_all 1.065
_refine_ls_R_factor_all 0.0578
_refine_ls_R_factor_gt 0.0463
_refine_ls_shift/su_max 0.001
_refine_ls_shift/su_mean 0.000
_refine_ls_structure_factor_coef Fsqd
_refine_ls_weighting_details 'w=1/[\s^2^(Fo^2^)+(0.0762P)^2^+2.4280P] where P=(Fo^2^+2Fc^2^)/3'
_refine_ls_weighting_scheme calc
_refine_ls_wR_factor_gt 0.1267
_refine_ls_wR_factor_ref 0.1354
_reflns_Friedel_coverage 0.000
_reflns_number_gt 14786
_reflns_number_total 18249
_reflns_threshold_expression 'I > 2\s(I)'
_cod_data_source_file d1cc02707g2.cif
_cod_data_source_block rdpm232_Complex1
_cod_depositor_comments 'Adding full bibliography for 7128795--7128798.cif.'
_cod_original_cell_volume 9035.02(18)
_cod_database_code 7128795
_manchester_internal_diff_code FRX(right)
_manchester_internal_coll_name RDPM232
_manchester_internal_coll_client VP/DPM
_manchester_internal_coll_type custom
_manchester_internal_coll_frame_time '1 & 4'
_manchester_internal_coll_frame_width 1
_manchester_internal_coll_frame_method '\w scans'
_manchester_internal_coll_user Ash
_manchester_internal_coll_date 08/09/2020
_manchester_internal_process_user VP
_manchester_internal_process_date 08/09/2020
_manchester_internal_solution_user VP
_manchester_internal_solution_date 15/09/2020
_manchester_internal_refinement_user VP
_manchester_internal_refinement_date 16/09/2020
_manchester_internal_validation_date 10/05/21
_manchester_internal_validation_user GW
_shelx_shelxl_version_number 2018/3
_chemical_oxdiff_formula C68H98ClDyO4
_chemical_oxdiff_usercomment 115_VP
_shelx_space_group_comment
;
The symmetry employed for this shelxl refinement is uniquely defined
by the following loop, which should always be used as a source of
symmetry information in preference to the above space-group names.
They are only intended as comments.
;
_shelx_estimated_absorpt_t_max 0.645
_shelx_estimated_absorpt_t_min 0.245
_reflns_odcompleteness_completeness 99.70
_reflns_odcompleteness_iscentric 1
_reflns_odcompleteness_theta 68.13
_olex2_refinement_description
;
1. Restrained distances
 C88-C87
 1.49 with sigma of 0.02
 Na1-O8 \\sim Na1-O8A \\sim Na1-O3 \\sim Na1-O3A \\sim Na1-O7A \\sim Na1-O7
\\sim Na1-O4A \\sim Na1-O4 ~
 Na1-O6 \\sim Na1-O6A \\sim Na1-O5A \\sim Na1-O5
 with sigma of 0.02
2. Uiso/Uaniso restraints and constraints
O3 \\sim C61 \\sim C62 \\sim C63 \\sim C64 \\sim O4 \\sim C65 \\sim C66 \\sim
C67 \\sim C68 \\sim O5 \\sim C69 \\sim C70 \\sim C71 \\sim C72 \\sim O6 \\sim
C73 \\sim C74 \\sim C75 \\sim C76 \\sim O7 \\sim C77 \\sim C78 \\sim C79 \\sim
C80 \\sim O8 \\sim C81 \\sim C82 \\sim C83 \\sim C84 \\sim O9 \\sim C85 \\sim
C86 \\sim C87 \\sim C88 \\sim O10 \\sim C89 \\sim C90 \\sim C91 \\sim C92 \\sim
O11 \\sim C93 \\sim C94 \\sim C95 \\sim C96 \\sim O3A \\sim C61A \\sim C62A
\\sim C63A \\sim C64A \\sim O4A \\sim C65A \\sim C66A \\sim C67A \\sim C68A
\\sim O5A \\sim C69A \\sim C70A \\sim C71A \\sim C72A \\sim O6A \\sim C73A
\\sim C74A \\sim C75A \\sim C76A \\sim O7A \\sim C77A \\sim C78A \\sim C79A
\\sim C80A \\sim O8A \\sim C81A \\sim C82A \\sim C83A \\sim C84A \\sim O10A
\\sim C89A \\sim C90A \\sim C91A \\sim C92A \\sim O11A \\sim C93A \\sim C94A
\\sim C95A \\sim C96A: within 2A with sigma of 0.04 and sigma for terminal
atoms of 0.08 within 2A
3. Rigid body (RIGU) restrains
 All non-hydrogen atoms
 with sigma for 1-2 distances of 0.004 and sigma for 1-3 distances of 0.004
4. Same fragment restrains
{O3, C61, C62, C63, C64} sigma for 1-2: 0.02, 1-3: 0.04
as in
{O4, C65, C66, C67, C68}
{O3, C61, C62, C63, C64} sigma for 1-2: 0.02, 1-3: 0.04
as in
{O5, C69, C70, C71, C72}
{O3, C61, C62, C63, C64} sigma for 1-2: 0.02, 1-3: 0.04
as in
{O6, C73, C74, C75, C76}
{O3, C61, C62, C63, C64} sigma for 1-2: 0.02, 1-3: 0.04
as in
{O7, C77, C78, C79, C80}
{O3, C61, C62, C63, C64} sigma for 1-2: 0.02, 1-3: 0.04
as in
{O8, C81, C82, C83, C84}
{O3, C61, C62, C63, C64} sigma for 1-2: 0.02, 1-3: 0.04
as in
{O9, C85, C86, C87, C88}
{O3, C61, C62, C63, C64} sigma for 1-2: 0.02, 1-3: 0.04
as in
{O10, C89, C90, C91, C92}
{O3, C61, C62, C63, C64} sigma for 1-2: 0.02, 1-3: 0.04
as in
{O11, C93, C94, C95, C96}
{O3, C61, C62, C63, C64} sigma for 1-2: 0.02, 1-3: 0.04
as in
{O3A, C61A, C62A, C63A, C64A}
{O3, C61, C62, C63, C64} sigma for 1-2: 0.02, 1-3: 0.04
as in
{O4A, C65A, C66A, C67A, C68A}
{O3, C61, C62, C63, C64} sigma for 1-2: 0.02, 1-3: 0.04
as in
{O5A, C69A, C70A, C71A, C72A}
{O3, C61, C62, C63, C64} sigma for 1-2: 0.02, 1-3: 0.04
as in
{O6A, C73A, C74A, C75A, C76A}
{O3, C61, C62, C63, C64} sigma for 1-2: 0.02, 1-3: 0.04
as in
{O7A, C77A, C78A, C79A, C80A}
{O3, C61, C62, C63, C64} sigma for 1-2: 0.02, 1-3: 0.04
as in
{O8A, C81A, C82A, C83A, C84A}
{O3, C61, C62, C63, C64} sigma for 1-2: 0.02, 1-3: 0.04
as in
{O10A, C89A, C90A, C91A, C92A}
{O3, C61, C62, C63, C64} sigma for 1-2: 0.02, 1-3: 0.04
as in
{O11A, C93A, C94A, C95A, C96A}
5. Others
 Sof(O5)=Sof(C69)=Sof(H69A)=Sof(H69B)=Sof(C70)=Sof(H70A)=Sof(H70B)=Sof(C71)=
 Sof(H71A)=Sof(H71B)=Sof(C72)=Sof(H72A)=Sof(H72B)=Sof(O6)=Sof(C73)=Sof(H73A)=
 Sof(H73B)=Sof(C74)=Sof(H74A)=Sof(H74B)=Sof(C75)=Sof(H75A)=Sof(H75B)=Sof(C76)=
 Sof(H76A)=Sof(H76B)=Sof(O8)=Sof(C81)=Sof(H81A)=Sof(H81B)=Sof(C82)=Sof(H82A)=
 Sof(H82B)=Sof(C83)=Sof(H83A)=Sof(H83B)=Sof(C84)=Sof(H84A)=Sof(H84B)=Sof(O7A)=
 Sof(C77A)=Sof(H77C)=Sof(H77D)=Sof(C78A)=Sof(H78C)=Sof(H78D)=Sof(C79A)=
 Sof(H79C)=Sof(H79D)=Sof(C80A)=Sof(H80C)=Sof(H80D)=1-FVAR(1)
 Sof(O7)=Sof(C77)=Sof(H77A)=Sof(H77B)=Sof(C78)=Sof(H78A)=Sof(H78B)=Sof(C79)=
 Sof(H79A)=Sof(H79B)=Sof(C80)=Sof(H80A)=Sof(H80B)=Sof(O5A)=Sof(C69A)=Sof(H69C)=
 Sof(H69D)=Sof(C70A)=Sof(H70C)=Sof(H70D)=Sof(C71A)=Sof(H71C)=Sof(H71D)=
 Sof(C72A)=Sof(H72C)=Sof(H72D)=Sof(O6A)=Sof(C73A)=Sof(H73C)=Sof(H73D)=Sof(C74A)=
 Sof(H74C)=Sof(H74D)=Sof(C75A)=Sof(H75C)=Sof(H75D)=Sof(C76A)=Sof(H76C)=
 Sof(H76D)=Sof(O8A)=Sof(C81A)=Sof(H81C)=Sof(H81D)=Sof(C82A)=Sof(H82C)=Sof(H82D)=
 Sof(C83A)=Sof(H83C)=Sof(H83D)=Sof(C84A)=Sof(H84C)=Sof(H84D)=FVAR(1)
 Sof(O3A)=Sof(C61A)=Sof(H61C)=Sof(H61D)=Sof(C62A)=Sof(H62C)=Sof(H62D)=
 Sof(C63A)=Sof(H63C)=Sof(H63D)=Sof(C64A)=Sof(H64C)=Sof(H64D)=Sof(O4A)=Sof(C65A)=
 Sof(H65C)=Sof(H65D)=Sof(C66A)=Sof(H66C)=Sof(H66D)=Sof(C67A)=Sof(H67C)=
 Sof(H67D)=Sof(C68A)=Sof(H68C)=Sof(H68D)=1-FVAR(2)
 Sof(O3)=Sof(C61)=Sof(H61A)=Sof(H61B)=Sof(C62)=Sof(H62A)=Sof(H62B)=Sof(C63)=
 Sof(H63A)=Sof(H63B)=Sof(C64)=Sof(H64A)=Sof(H64B)=Sof(O4)=Sof(C65)=Sof(H65A)=
 Sof(H65B)=Sof(C66)=Sof(H66A)=Sof(H66B)=Sof(C67)=Sof(H67A)=Sof(H67B)=Sof(C68)=
 Sof(H68A)=Sof(H68B)=FVAR(2)
 Sof(O10A)=Sof(C89A)=Sof(H89C)=Sof(H89D)=Sof(C90A)=Sof(H90C)=Sof(H90D)=
 Sof(C91A)=Sof(H91C)=Sof(H91D)=Sof(C92A)=Sof(H92C)=Sof(H92D)=1-FVAR(3)
 Sof(O10)=Sof(C89)=Sof(H89A)=Sof(H89B)=Sof(C90)=Sof(H90A)=Sof(H90B)=Sof(C91)=
 Sof(H91A)=Sof(H91B)=Sof(C92)=Sof(H92A)=Sof(H92B)=FVAR(3)
 Sof(O11A)=Sof(C93A)=Sof(H93C)=Sof(H93D)=Sof(C94A)=Sof(H94C)=Sof(H94D)=
 Sof(C95A)=Sof(H95C)=Sof(H95D)=Sof(C96A)=Sof(H96C)=Sof(H96D)=1-FVAR(4)
 Sof(O11)=Sof(C93)=Sof(H93A)=Sof(H93B)=Sof(C94)=Sof(H94A)=Sof(H94B)=Sof(C95)=
 Sof(H95A)=Sof(H95B)=Sof(C96)=Sof(H96A)=Sof(H96B)=FVAR(4)
6.a Ternary CH refined with riding coordinates:
 C11(H11), C13(H13), C15(H15), C25(H25), C27(H27), C29(H29), C41(H41),
 C43(H43), C45(H45), C55(H55), C57(H57), C59(H59)
6.b Secondary CH2 refined with riding coordinates:
 C8(H8A,H8B), C9(H9A,H9B), C10(H10A,H10B), C12(H12A,H12B), C14(H14A,H14B),
 C16(H16A,H16B), C22(H22A,H22B), C23(H23A,H23B), C24(H24A,H24B), C26(H26A,H26B),
  C28(H28A,H28B), C30(H30A,H30B), C38(H38A,H38B), C39(H39A,H39B), C40(H40A,
 H40B), C42(H42A,H42B), C44(H44A,H44B), C46(H46A,H46B), C52(H52A,H52B),
 C53(H53A,H53B), C54(H54A,H54B), C56(H56A,H56B), C58(H58A,H58B), C60(H60A,H60B),
  C61(H61A,H61B), C62(H62A,H62B), C63(H63A,H63B), C64(H64A,H64B), C65(H65A,
 H65B), C66(H66A,H66B), C67(H67A,H67B), C68(H68A,H68B), C69(H69A,H69B),
 C70(H70A,H70B), C71(H71A,H71B), C72(H72A,H72B), C73(H73A,H73B), C74(H74A,H74B),
  C75(H75A,H75B), C76(H76A,H76B), C77(H77A,H77B), C78(H78A,H78B), C79(H79A,
 H79B), C80(H80A,H80B), C81(H81A,H81B), C82(H82A,H82B), C83(H83A,H83B),
 C84(H84A,H84B), C85(H85A,H85B), C86(H86A,H86B), C87(H87A,H87B), C88(H88A,H88B),
  C89(H89A,H89B), C90(H90A,H90B), C91(H91A,H91B), C92(H92A,H92B), C93(H93A,
 H93B), C94(H94A,H94B), C95(H95A,H95B), C96(H96A,H96B), C61A(H61C,H61D),
 C62A(H62C,H62D), C63A(H63C,H63D), C64A(H64C,H64D), C65A(H65C,H65D), C66A(H66C,
 H66D), C67A(H67C,H67D), C68A(H68C,H68D), C69A(H69C,H69D), C70A(H70C,H70D),
 C71A(H71C,H71D), C72A(H72C,H72D), C73A(H73C,H73D), C74A(H74C,H74D), C75A(H75C,
 H75D), C76A(H76C,H76D), C77A(H77C,H77D), C78A(H78C,H78D), C79A(H79C,H79D),
 C80A(H80C,H80D), C81A(H81C,H81D), C82A(H82C,H82D), C83A(H83C,H83D), C84A(H84C,
 H84D), C89A(H89C,H89D), C90A(H90C,H90D), C91A(H91C,H91D), C92A(H92C,H92D),
 C93A(H93C,H93D), C94A(H94C,H94D), C95A(H95C,H95D), C96A(H96C,H96D)
6.c Aromatic/amide H refined with riding coordinates:
 C3(H3), C5(H5), C33(H33), C35(H35)
6.d Idealised Me refined as rotating group:
 C18(H18A,H18B,H18C), C19(H19A,H19B,H19C), C20(H20A,H20B,H20C), C48(H48A,H48B,
 H48C), C49(H49A,H49B,H49C), C50(H50A,H50B,H50C)
;
_olex2_submission_special_instructions 'No special instructions were received'
_oxdiff_exptl_absorpt_empirical_details
;
Empirical correction (ABSPACK) includes:
- Absorption correction using spherical harmonics
- Frame scaling
;
_oxdiff_exptl_absorpt_empirical_full_max 1.513
_oxdiff_exptl_absorpt_empirical_full_min 0.820

loop_
_space_group_symop_operation_xyz
'x, y, z'
'-x, y+1/2, -z+1/2'
'-x, -y, -z'
'x, -y-1/2, z-1/2'

loop_
_atom_site_label
_atom_site_type_symbol
_atom_site_fract_x
_atom_site_fract_y
_atom_site_fract_z
_atom_site_U_iso_or_equiv
_atom_site_adp_type
_atom_site_occupancy
_atom_site_site_symmetry_order
_atom_site_calc_flag
_atom_site_refinement_flags_posn
_atom_site_refinement_flags_adp
_atom_site_refinement_flags_occupancy
_atom_site_disorder_assembly
_atom_site_disorder_group
Dy1 Dy 0.48144(2) 0.60631(2) 0.65771(2) 0.04655(7) Uani 1 1 d . . . . .
Cl1 Cl 0.32268(10) 0.58388(3) 0.56403(6) 0.0833(3) Uani 1 1 d . . . . .
Cl2 Cl 0.63007(11) 0.56598(2) 0.68026(8) 0.0954(4) Uani 1 1 d . . . . .
O1 O 0.44682(16) 0.61322(4) 0.77643(11) 0.0404(4) Uani 1 1 d . . . . .
O2 O 0.54325(17) 0.63846(4) 0.58668(12) 0.0433(4) Uani 1 1 d . . . . .
C1 C 0.4117(2) 0.62652(6) 0.84075(16) 0.0393(5) Uani 1 1 d . . . . .
C2 C 0.3001(2) 0.61967(6) 0.86900(18) 0.0424(6) Uani 1 1 d . . . . .
C3 C 0.2572(2) 0.63717(6) 0.92707(18) 0.0446(6) Uani 1 1 d . . . . .
H3 H 0.182985 0.633311 0.944044 0.054 Uiso 1 1 calc R U . . .
C4 C 0.3201(2) 0.66017(6) 0.96093(18) 0.0439(6) Uani 1 1 d . . . . .
C5 C 0.4342(2) 0.66417(6) 0.93782(17) 0.0429(6) Uani 1 1 d . . . . .
H5 H 0.479557 0.678648 0.961870 0.051 Uiso 1 1 calc R U . . .
C6 C 0.4836(2) 0.64748(6) 0.88028(16) 0.0396(5) Uani 1 1 d . . . . .
C7 C 0.2292(2) 0.59322(6) 0.83930(19) 0.0447(6) Uani 1 1 d . . . . .
C8 C 0.1208(3) 0.58802(7) 0.8877(2) 0.0546(8) Uani 1 1 d . . . . .
H8A H 0.146328 0.586010 0.943235 0.065 Uiso 1 1 calc R U . . .
H8B H 0.068540 0.604346 0.882299 0.065 Uiso 1 1 calc R U . . .
C9 C 0.3079(3) 0.56639(7) 0.8485(2) 0.0530(7) Uani 1 1 d . . . . .
H9A H 0.376681 0.568905 0.818612 0.064 Uiso 1 1 calc R U . . .
H9B H 0.334355 0.563939 0.903694 0.064 Uiso 1 1 calc R U . . .
C10 C 0.1806(2) 0.59615(7) 0.75190(19) 0.0480(6) Uani 1 1 d . . . . .
H10A H 0.126959 0.612204 0.747011 0.058 Uiso 1 1 calc R U . . .
H10B H 0.245187 0.599916 0.718981 0.058 Uiso 1 1 calc R U . . .
C11 C 0.0535(3) 0.56087(8) 0.8592(2) 0.0650(9) Uani 1 1 d . . . . .
H11 H -0.014178 0.558065 0.891013 0.078 Uiso 1 1 calc R U . . .
C12 C 0.1346(4) 0.53513(8) 0.8687(3) 0.0720(10) Uani 1 1 d . . . . .
H12A H 0.092344 0.518015 0.851527 0.086 Uiso 1 1 calc R U . . .
H12B H 0.161401 0.532815 0.923917 0.086 Uiso 1 1 calc R U . . .
C13 C 0.2404(3) 0.53957(7) 0.8189(2) 0.0615(8) Uani 1 1 d . . . . .
H13 H 0.292512 0.522950 0.824538 0.074 Uiso 1 1 calc R U . . .
C14 C 0.1988(3) 0.54327(7) 0.7326(2) 0.0631(9) Uani 1 1 d . . . . .
H14A H 0.157960 0.526172 0.713607 0.076 Uiso 1 1 calc R U . . .
H14B H 0.265970 0.546110 0.701362 0.076 Uiso 1 1 calc R U . . .
C15 C 0.1160(3) 0.56894(7) 0.7227(2) 0.0575(8) Uani 1 1 d . . . . .
H15 H 0.089029 0.571103 0.666812 0.069 Uiso 1 1 calc R U . . .
C16 C 0.0100(3) 0.56424(8) 0.7721(2) 0.0653(9) Uani 1 1 d . . . . .
H16A H -0.043110 0.580372 0.766016 0.078 Uiso 1 1 calc R U . . .
H16B H -0.032351 0.547243 0.754030 0.078 Uiso 1 1 calc R U . . .
C17 C 0.2649(3) 0.67973(7) 1.02122(19) 0.0517(7) Uani 1 1 d . . . . .
C18 C 0.2139(7) 0.66241(11) 1.0854(4) 0.139(3) Uani 1 1 d . . . . .
H18A H 0.158609 0.648865 1.062082 0.208 Uiso 1 1 calc R U . . .
H18B H 0.174552 0.674860 1.120013 0.208 Uiso 1 1 calc R U . . .
H18C H 0.275937 0.652464 1.115150 0.208 Uiso 1 1 calc R U . . .
C19 C 0.1669(4) 0.69679(12) 0.9789(3) 0.110(2) Uani 1 1 d . . . . .
H19A H 0.199542 0.709664 0.942213 0.165 Uiso 1 1 calc R U . . .
H19B H 0.126203 0.707471 1.016848 0.165 Uiso 1 1 calc R U . . .
H19C H 0.112870 0.684062 0.950790 0.165 Uiso 1 1 calc R U . . .
C20 C 0.3504(3) 0.70110(11) 1.0589(3) 0.0867(15) Uani 1 1 d . . . . .
H20A H 0.310816 0.712864 1.095049 0.130 Uiso 1 1 calc R U . . .
H20B H 0.380702 0.712836 1.018609 0.130 Uiso 1 1 calc R U . . .
H20C H 0.414102 0.691203 1.087045 0.130 Uiso 1 1 calc R U . . .
C21 C 0.6154(2) 0.65098(6) 0.86627(17) 0.0413(6) Uani 1 1 d . . . . .
C22 C 0.6778(2) 0.67180(7) 0.92603(19) 0.0470(6) Uani 1 1 d . . . . .
H22A H 0.642189 0.690527 0.919901 0.056 Uiso 1 1 calc R U . . .
H22B H 0.667520 0.665260 0.979392 0.056 Uiso 1 1 calc R U . . .
C23 C 0.6768(2) 0.62181(6) 0.87731(18) 0.0439(6) Uani 1 1 d . . . . .
H23A H 0.667381 0.614851 0.930387 0.053 Uiso 1 1 calc R U . . .
H23B H 0.639983 0.608210 0.840224 0.053 Uiso 1 1 calc R U . . .
C24 C 0.6361(2) 0.66275(6) 0.78323(17) 0.0421(6) Uani 1 1 d . . . . .
H24A H 0.597796 0.650400 0.743383 0.050 Uiso 1 1 calc R U . . .
H24B H 0.601057 0.681556 0.777304 0.050 Uiso 1 1 calc R U . . .
C25 C 0.8103(2) 0.67401(7) 0.9137(2) 0.0516(7) Uani 1 1 d . . . . .
H25 H 0.847517 0.687217 0.952693 0.062 Uiso 1 1 calc R U . . .
C26 C 0.8671(2) 0.64453(7) 0.9242(2) 0.0527(7) Uani 1 1 d . . . . .
H26A H 0.950538 0.645810 0.916824 0.063 Uiso 1 1 calc R U . . .
H26B H 0.857677 0.637554 0.977273 0.063 Uiso 1 1 calc R U . . .
C27 C 0.8087(2) 0.62406(7) 0.86393(18) 0.0463(6) Uani 1 1 d . . . . .
H27 H 0.845177 0.605192 0.870424 0.056 Uiso 1 1 calc R U . . .
C28 C 0.8234(2) 0.63491(7) 0.78042(19) 0.0477(6) Uani 1 1 d . . . . .
H28A H 0.785543 0.621868 0.742206 0.057 Uiso 1 1 calc R U . . .
H28B H 0.906382 0.635804 0.771115 0.057 Uiso 1 1 calc R U . . .
C29 C 0.7684(2) 0.66469(7) 0.77007(19) 0.0461(6) Uani 1 1 d . . . . .
H29 H 0.778728 0.671693 0.716531 0.055 Uiso 1 1 calc R U . . .
C30 C 0.8274(3) 0.68504(7) 0.8304(2) 0.0526(7) Uani 1 1 d . . . . .
H30A H 0.793118 0.703908 0.823750 0.063 Uiso 1 1 calc R U . . .
H30B H 0.910641 0.686411 0.822430 0.063 Uiso 1 1 calc R U . . .
C31 C 0.5411(2) 0.65929(6) 0.53273(17) 0.0403(6) Uani 1 1 d . . . . .
C32 C 0.4551(2) 0.68114(6) 0.53040(17) 0.0410(6) Uani 1 1 d . . . . .
C33 C 0.4586(2) 0.70195(6) 0.47111(17) 0.0420(6) Uani 1 1 d . . . . .
H33 H 0.402389 0.716353 0.469888 0.050 Uiso 1 1 calc R U . . .
C34 C 0.5400(3) 0.70248(6) 0.41447(17) 0.0435(6) Uani 1 1 d . . . . .
C35 C 0.6234(2) 0.68089(7) 0.41873(17) 0.0450(6) Uani 1 1 d . . . . .
H35 H 0.679202 0.680716 0.381213 0.054 Uiso 1 1 calc R U . . .
C36 C 0.6288(2) 0.65948(6) 0.47575(17) 0.0425(6) Uani 1 1 d . . . . .
C37 C 0.3560(2) 0.68558(6) 0.58747(17) 0.0403(6) Uani 1 1 d . . . . .
C38 C 0.3425(2) 0.66269(6) 0.65130(17) 0.0408(6) Uani 1 1 d . . . . .
H38A H 0.326964 0.644390 0.625970 0.049 Uiso 1 1 calc R U . . .
H38B H 0.415670 0.661105 0.683874 0.049 Uiso 1 1 calc R U . . .
C39 C 0.3767(2) 0.71441(6) 0.63128(18) 0.0443(6) Uani 1 1 d . . . . .
H39A H 0.449839 0.713454 0.664056 0.053 Uiso 1 1 calc R U . . .
H39B H 0.384059 0.729487 0.592757 0.053 Uiso 1 1 calc R U . . .
C40 C 0.2354(2) 0.68699(7) 0.53856(18) 0.0463(6) Uani 1 1 d . . . . .
H40A H 0.239148 0.701261 0.497393 0.056 Uiso 1 1 calc R U . . .
H40B H 0.219321 0.668703 0.513267 0.056 Uiso 1 1 calc R U . . .
C41 C 0.2421(2) 0.66981(7) 0.70418(18) 0.0449(6) Uani 1 1 d . . . . .
H41 H 0.237005 0.654887 0.744265 0.054 Uiso 1 1 calc R U . . .
C42 C 0.2665(3) 0.69843(7) 0.74494(19) 0.0492(7) Uani 1 1 d . . . . .
H42A H 0.203461 0.702944 0.778427 0.059 Uiso 1 1 calc R U . . .
H42B H 0.339380 0.697354 0.778018 0.059 Uiso 1 1 calc R U . . .
C43 C 0.2758(2) 0.72161(7) 0.6832(2) 0.0485(7) Uani 1 1 d . . . . .
H43 H 0.291092 0.740015 0.709396 0.058 Uiso 1 1 calc R U . . .
C44 C 0.1605(3) 0.72315(7) 0.6310(2) 0.0529(7) Uani 1 1 d . . . . .
H44A H 0.096382 0.728131 0.663079 0.063 Uiso 1 1 calc R U . . .
H44B H 0.166506 0.737852 0.591181 0.063 Uiso 1 1 calc R U . . .
C45 C 0.1351(2) 0.69441(7) 0.5907(2) 0.0509(7) Uani 1 1 d . . . . .
H45 H 0.060857 0.695525 0.557979 0.061 Uiso 1 1 calc R U . . .
C46 C 0.1261(2) 0.67131(7) 0.65350(19) 0.0498(7) Uani 1 1 d . . . . .
H46A H 0.109732 0.653026 0.628288 0.060 Uiso 1 1 calc R U . . .
H46B H 0.062336 0.675728 0.686484 0.060 Uiso 1 1 calc R U . . .
C47 C 0.5386(3) 0.72494(7) 0.34874(18) 0.0508(7) Uani 1 1 d . . . . .
C48 C 0.4624(4) 0.75082(8) 0.3661(2) 0.0660(9) Uani 1 1 d . . . . .
H48A H 0.490223 0.759161 0.415641 0.099 Uiso 1 1 calc R U . . .
H48B H 0.382174 0.744864 0.368874 0.099 Uiso 1 1 calc R U . . .
H48C H 0.466991 0.764648 0.324662 0.099 Uiso 1 1 calc R U . . .
C49 C 0.4904(4) 0.71139(9) 0.2713(2) 0.0662(9) Uani 1 1 d . . . . .
H49A H 0.411160 0.705107 0.276424 0.099 Uiso 1 1 calc R U . . .
H49B H 0.538443 0.695371 0.259162 0.099 Uiso 1 1 calc R U . . .
H49C H 0.491368 0.725185 0.229443 0.099 Uiso 1 1 calc R U . . .
C50 C 0.6629(3) 0.73626(8) 0.3386(2) 0.0643(9) Uani 1 1 d . . . . .
H50A H 0.692686 0.745364 0.386617 0.096 Uiso 1 1 calc R U . . .
H50B H 0.660316 0.749818 0.296047 0.096 Uiso 1 1 calc R U . . .
H50C H 0.713491 0.720698 0.326731 0.096 Uiso 1 1 calc R U . . .
C51 C 0.7294(2) 0.63723(6) 0.47756(17) 0.0427(6) Uani 1 1 d . . . . .
C52 C 0.6803(3) 0.60659(6) 0.4652(2) 0.0478(7) Uani 1 1 d . . . . .
H52A H 0.628097 0.602163 0.506320 0.057 Uiso 1 1 calc R U . . .
H52B H 0.635342 0.605426 0.414578 0.057 Uiso 1 1 calc R U . . .
C53 C 0.8052(2) 0.63871(6) 0.55579(17) 0.0441(6) Uani 1 1 d . . . . .
H53A H 0.756428 0.634998 0.599333 0.053 Uiso 1 1 calc R U . . .
H53B H 0.837723 0.657741 0.562587 0.053 Uiso 1 1 calc R U . . .
C54 C 0.8117(3) 0.64280(8) 0.41042(19) 0.0522(7) Uani 1 1 d . . . . .
H54A H 0.766633 0.641824 0.359798 0.063 Uiso 1 1 calc R U . . .
H54B H 0.844588 0.661836 0.416139 0.063 Uiso 1 1 calc R U . . .
C55 C 0.7817(3) 0.58474(7) 0.4676(2) 0.0568(8) Uani 1 1 d . . . . .
H55 H 0.749373 0.565445 0.461263 0.068 Uiso 1 1 calc R U . . .
C56 C 0.8547(3) 0.58692(7) 0.5467(2) 0.0534(7) Uani 1 1 d . . . . .
H56A H 0.805431 0.582671 0.589647 0.064 Uiso 1 1 calc R U . . .
H56B H 0.917976 0.573055 0.548215 0.064 Uiso 1 1 calc R U . . .
C57 C 0.9058(3) 0.61684(7) 0.5575(2) 0.0496(7) Uani 1 1 d . . . . .
H57 H 0.952131 0.618004 0.608320 0.060 Uiso 1 1 calc R U . . .
C58 C 0.9847(3) 0.62306(8) 0.4906(2) 0.0561(8) Uani 1 1 d . . . . .
H58A H 1.017839 0.642058 0.496836 0.067 Uiso 1 1 calc R U . . .
H58B H 1.048989 0.609460 0.491969 0.067 Uiso 1 1 calc R U . . .
C59 C 0.9121(3) 0.62089(8) 0.4120(2) 0.0570(8) Uani 1 1 d . . . . .
H59 H 0.962535 0.625076 0.368884 0.068 Uiso 1 1 calc R U . . .
C60 C 0.8612(3) 0.59110(9) 0.4006(2) 0.0643(9) Uani 1 1 d . . . . .
H60A H 0.924229 0.577198 0.400994 0.077 Uiso 1 1 calc R U . . .
H60B H 0.816042 0.589895 0.350007 0.077 Uiso 1 1 calc R U . . .
Na1 Na 0.29688(11) 0.54717(3) 0.23655(9) 0.0607(3) Uani 1 1 d D . . . .
O3 O 0.2006(4) 0.52673(8) 0.3422(2) 0.0706(11) Uani 0.813(5) 1 d D U P A 1
C61 C 0.1668(8) 0.49780(16) 0.3498(5) 0.106(3) Uani 0.813(5) 1 d D U P A 1
H61A H 0.231094 0.485193 0.338660 0.127 Uiso 0.813(5) 1 calc R U P A 1
H61B H 0.099700 0.493435 0.313381 0.127 Uiso 0.813(5) 1 calc R U P A 1
C62 C 0.1366(13) 0.49448(18) 0.4307(6) 0.171(5) Uani 0.813(5) 1 d D U P A 1
H62A H 0.195647 0.483079 0.460174 0.206 Uiso 0.813(5) 1 calc R U P A 1
H62B H 0.061163 0.485014 0.432296 0.206 Uiso 0.813(5) 1 calc R U P A 1
C63 C 0.1312(10) 0.52358(17) 0.4656(6) 0.146(4) Uani 0.813(5) 1 d D U P A 1
H63A H 0.050256 0.529406 0.470017 0.175 Uiso 0.813(5) 1 calc R U P A 1
H63B H 0.172154 0.524098 0.517748 0.175 Uiso 0.813(5) 1 calc R U P A 1
C64 C 0.1859(8) 0.54110(14) 0.4138(3) 0.109(2) Uani 0.813(5) 1 d D U P A 1
H64A H 0.262024 0.546944 0.437470 0.130 Uiso 0.813(5) 1 calc R U P A 1
H64B H 0.138754 0.558091 0.403429 0.130 Uiso 0.813(5) 1 calc R U P A 1
O4 O 0.0982(3) 0.55512(12) 0.1802(3) 0.0785(13) Uani 0.813(5) 1 d D U P A 1
C65 C -0.0091(5) 0.5494(2) 0.2127(4) 0.105(2) Uani 0.813(5) 1 d D U P A 1
H65A H -0.019503 0.562411 0.256301 0.126 Uiso 0.813(5) 1 calc R U P A 1
H65B H -0.008940 0.530108 0.233104 0.126 Uiso 0.813(5) 1 calc R U P A 1
C66 C -0.1051(5) 0.55291(17) 0.1528(5) 0.101(2) Uani 0.813(5) 1 d D U P A 1
H66A H -0.154164 0.568990 0.165131 0.121 Uiso 0.813(5) 1 calc R U P A 1
H66B H -0.153330 0.535863 0.148663 0.121 Uiso 0.813(5) 1 calc R U P A 1
C67 C -0.0474(7) 0.5580(3) 0.0789(4) 0.136(4) Uani 0.813(5) 1 d D U P A 1
H67A H -0.048802 0.540861 0.046766 0.163 Uiso 0.813(5) 1 calc R U P A 1
H67B H -0.086593 0.573204 0.048583 0.163 Uiso 0.813(5) 1 calc R U P A 1
C68 C 0.0726(6) 0.5660(2) 0.1034(4) 0.103(2) Uani 0.813(5) 1 d D U P A 1
H68A H 0.126424 0.558026 0.067313 0.124 Uiso 0.813(5) 1 calc R U P A 1
H68B H 0.080827 0.586557 0.103437 0.124 Uiso 0.813(5) 1 calc R U P A 1
O5 O 0.2913(14) 0.5921(3) 0.2986(15) 0.072(3) Uani 0.475(4) 1 d D U P A 2
C69 C 0.1940(14) 0.6068(3) 0.3212(13) 0.124(6) Uani 0.475(4) 1 d D U P A 2
H69A H 0.173918 0.600835 0.373435 0.148 Uiso 0.475(4) 1 calc R U P A 2
H69B H 0.126762 0.603565 0.283987 0.148 Uiso 0.475(4) 1 calc R U P A 2
C70 C 0.2313(13) 0.6384(3) 0.3215(10) 0.103(4) Uani 0.475(4) 1 d D U P A 2
H70A H 0.204217 0.647547 0.272221 0.124 Uiso 0.475(4) 1 calc R U P A 2
H70B H 0.198743 0.648500 0.364871 0.124 Uiso 0.475(4) 1 calc R U P A 2
C71 C 0.3527(13) 0.6383(3) 0.3304(8) 0.088(3) Uani 0.475(4) 1 d D U P A 2
H71A H 0.379310 0.642546 0.384771 0.106 Uiso 0.475(4) 1 calc R U P A 2
H71B H 0.384658 0.652569 0.296404 0.106 Uiso 0.475(4) 1 calc R U P A 2
C72 C 0.3901(11) 0.6107(3) 0.3093(12) 0.102(5) Uani 0.475(4) 1 d D U P A 2
H72A H 0.445076 0.603326 0.350551 0.123 Uiso 0.475(4) 1 calc R U P A 2
H72B H 0.430027 0.611778 0.260736 0.123 Uiso 0.475(4) 1 calc R U P A 2
O6 O 0.3770(9) 0.56753(18) 0.1226(6) 0.102(3) Uani 0.475(4) 1 d D U P A 2
C73 C 0.4562(10) 0.5551(2) 0.0718(6) 0.091(3) Uani 0.475(4) 1 d D U P A 2
H73A H 0.413783 0.545823 0.027286 0.109 Uiso 0.475(4) 1 calc R U P A 2
H73B H 0.505944 0.541144 0.099960 0.109 Uiso 0.475(4) 1 calc R U P A 2
C74 C 0.5281(12) 0.5794(3) 0.0443(8) 0.100(3) Uani 0.475(4) 1 d D U P A 2
H74A H 0.610894 0.576154 0.058597 0.121 Uiso 0.475(4) 1 calc R U P A 2
H74B H 0.517253 0.581322 -0.012760 0.121 Uiso 0.475(4) 1 calc R U P A 2
C75 C 0.4877(17) 0.6054(3) 0.0831(14) 0.119(5) Uani 0.475(4) 1 d D U P A 2
H75A H 0.537798 0.610060 0.129927 0.142 Uiso 0.475(4) 1 calc R U P A 2
H75B H 0.483949 0.621554 0.047338 0.142 Uiso 0.475(4) 1 calc R U P A 2
C76 C 0.3708(14) 0.5965(2) 0.1032(11) 0.113(4) Uani 0.475(4) 1 d D U P A 2
H76A H 0.346540 0.607495 0.147752 0.135 Uiso 0.475(4) 1 calc R U P A 2
H76B H 0.314123 0.599548 0.058646 0.135 Uiso 0.475(4) 1 calc R U P A 2
O7 O 0.3060(12) 0.5048(3) 0.1633(9) 0.096(4) Uani 0.525(4) 1 d D U P A 1
C77 C 0.2232(10) 0.4934(3) 0.1084(10) 0.120(5) Uani 0.525(4) 1 d D U P A 1
H77A H 0.211431 0.505848 0.062897 0.144 Uiso 0.525(4) 1 calc R U P A 1
H77B H 0.148499 0.490806 0.131633 0.144 Uiso 0.525(4) 1 calc R U P A 1
C78 C 0.2710(11) 0.4657(4) 0.0852(14) 0.143(6) Uani 0.525(4) 1 d D U P A 1
H78A H 0.259864 0.463068 0.028427 0.172 Uiso 0.525(4) 1 calc R U P A 1
H78B H 0.232890 0.450198 0.111219 0.172 Uiso 0.525(4) 1 calc R U P A 1
C79 C 0.3985(8) 0.4669(3) 0.1110(7) 0.102(3) Uani 0.525(4) 1 d D U P A 1
H79A H 0.426005 0.448301 0.129205 0.122 Uiso 0.525(4) 1 calc R U P A 1
H79B H 0.443812 0.472723 0.067350 0.122 Uiso 0.525(4) 1 calc R U P A 1
C80 C 0.4112(9) 0.4868(2) 0.1726(7) 0.106(3) Uani 0.525(4) 1 d D U P A 1
H80A H 0.481667 0.498179 0.168387 0.128 Uiso 0.525(4) 1 calc R U P A 1
H80B H 0.415901 0.477335 0.223534 0.128 Uiso 0.525(4) 1 calc R U P A 1
O8 O 0.4856(7) 0.5396(3) 0.2976(7) 0.090(3) Uani 0.475(4) 1 d D U P A 2
C81 C 0.5980(7) 0.5493(2) 0.2850(7) 0.095(3) Uani 0.475(4) 1 d D U P A 2
H81A H 0.615465 0.566570 0.314989 0.114 Uiso 0.475(4) 1 calc R U P A 2
H81B H 0.604602 0.553345 0.229325 0.114 Uiso 0.475(4) 1 calc R U P A 2
C82 C 0.6804(8) 0.5261(2) 0.3117(7) 0.097(3) Uani 0.475(4) 1 d D U P A 2
H82A H 0.700506 0.514429 0.267303 0.116 Uiso 0.475(4) 1 calc R U P A 2
H82B H 0.752041 0.533889 0.337355 0.116 Uiso 0.475(4) 1 calc R U P A 2
C83 C 0.6176(12) 0.5097(4) 0.3663(11) 0.124(5) Uani 0.475(4) 1 d D U P A 2
H83A H 0.655985 0.510993 0.419108 0.149 Uiso 0.475(4) 1 calc R U P A 2
H83B H 0.614466 0.489789 0.350638 0.149 Uiso 0.475(4) 1 calc R U P A 2
C84 C 0.4991(10) 0.5216(3) 0.3649(8) 0.112(4) Uani 0.475(4) 1 d D U P A 2
H84A H 0.440929 0.506519 0.361240 0.135 Uiso 0.475(4) 1 calc R U P A 2
H84B H 0.489328 0.532507 0.412661 0.135 Uiso 0.475(4) 1 calc R U P A 2
O9 O 0.7928(8) 0.62748(14) 0.1736(6) 0.217(3) Uani 1 1 d D U . . .
C85 C 0.9073(8) 0.6385(2) 0.1718(7) 0.198(5) Uani 1 1 d D U . . .
H85A H 0.950233 0.628656 0.132471 0.238 Uiso 1 1 calc R U . . .
H85B H 0.950140 0.636490 0.223005 0.238 Uiso 1 1 calc R U . . .
C86 C 0.8905(8) 0.6690(2) 0.1508(5) 0.166(3) Uani 1 1 d D U . . .
H86A H 0.956583 0.680462 0.171514 0.199 Uiso 1 1 calc R U . . .
H86B H 0.880374 0.671588 0.093912 0.199 Uiso 1 1 calc R U . . .
C87 C 0.7843(7) 0.67641(17) 0.1882(6) 0.150(3) Uani 1 1 d D U . . .
H87A H 0.800997 0.680223 0.244097 0.179 Uiso 1 1 calc R U . . .
H87B H 0.746657 0.693000 0.163389 0.179 Uiso 1 1 calc R U . . .
C88 C 0.7120(6) 0.65146(18) 0.1762(5) 0.138(2) Uani 1 1 d D U . . .
H88A H 0.663547 0.652899 0.127001 0.166 Uiso 1 1 calc R U . . .
H88B H 0.661005 0.649182 0.219296 0.166 Uiso 1 1 calc R U . . .
O10 O 1.1381(9) 0.7111(2) 0.3155(8) 0.156(4) Uani 0.547(9) 1 d D U P B 1
C89 C 1.1213(11) 0.7384(3) 0.3512(11) 0.146(5) Uani 0.547(9) 1 d D U P B 1
H89A H 1.163707 0.753218 0.325372 0.175 Uiso 0.547(9) 1 calc R U P B 1
H89B H 1.146230 0.738109 0.407146 0.175 Uiso 0.547(9) 1 calc R U P B 1
C90 C 0.9893(12) 0.7424(3) 0.3381(16) 0.168(6) Uani 0.547(9) 1 d D U P B 1
H90A H 0.960417 0.756088 0.374976 0.201 Uiso 0.547(9) 1 calc R U P B 1
H90B H 0.967059 0.748462 0.284459 0.201 Uiso 0.547(9) 1 calc R U P B 1
C91 C 0.9473(11) 0.7141(3) 0.3529(15) 0.165(5) Uani 0.547(9) 1 d D U P B 1
H91A H 0.914540 0.713319 0.404135 0.198 Uiso 0.547(9) 1 calc R U P B 1
H91B H 0.886592 0.708774 0.312702 0.198 Uiso 0.547(9) 1 calc R U P B 1
C92 C 1.0457(10) 0.6953(2) 0.3511(9) 0.106(3) Uani 0.547(9) 1 d D U P B 1
H92A H 1.024556 0.678444 0.319893 0.127 Uiso 0.547(9) 1 calc R U P B 1
H92B H 1.071820 0.689266 0.404213 0.127 Uiso 0.547(9) 1 calc R U P B 1
O11 O 0.7557(13) 0.7325(3) 1.0423(7) 0.097(3) Uani 0.62(2) 1 d D U P C 1
C93 C 0.8587(12) 0.7474(3) 1.0594(11) 0.107(4) Uani 0.62(2) 1 d D U P C 1
H93A H 0.904328 0.748340 1.013289 0.129 Uiso 0.62(2) 1 calc R U P C 1
H93B H 0.905798 0.738202 1.101966 0.129 Uiso 0.62(2) 1 calc R U P C 1
C94 C 0.8260(8) 0.7751(2) 1.0824(12) 0.090(3) Uani 0.62(2) 1 d D U P C 1
H94A H 0.821004 0.787889 1.037205 0.108 Uiso 0.62(2) 1 calc R U P C 1
H94B H 0.883108 0.782737 1.122035 0.108 Uiso 0.62(2) 1 calc R U P C 1
C95 C 0.7104(12) 0.7722(4) 1.1149(13) 0.086(4) Uani 0.62(2) 1 d D U P C 1
H95A H 0.657985 0.787401 1.096313 0.104 Uiso 0.62(2) 1 calc R U P C 1
H95B H 0.717970 0.772500 1.172286 0.104 Uiso 0.62(2) 1 calc R U P C 1
C96 C 0.6660(11) 0.7441(4) 1.0856(13) 0.081(4) Uani 0.62(2) 1 d D U P C 1
H96A H 0.649909 0.731775 1.129389 0.097 Uiso 0.62(2) 1 calc R U P C 1
H96B H 0.594266 0.746486 1.051941 0.097 Uiso 0.62(2) 1 calc R U P C 1
O3A O 0.1688(14) 0.5202(4) 0.3092(12) 0.081(5) Uani 0.187(5) 1 d D U P A 2
C61A C 0.0532(15) 0.5279(5) 0.3216(13) 0.083(5) Uani 0.187(5) 1 d D U P A 2
H61C H -0.000407 0.520413 0.279637 0.099 Uiso 0.187(5) 1 calc R U P A 2
H61D H 0.045403 0.548500 0.322568 0.099 Uiso 0.187(5) 1 calc R U P A 2
C62A C 0.027(2) 0.5156(8) 0.3986(15) 0.120(7) Uani 0.187(5) 1 d D U P A 2
H62C H -0.012887 0.529410 0.429922 0.144 Uiso 0.187(5) 1 calc R U P A 2
H62D H -0.022863 0.498852 0.391126 0.144 Uiso 0.187(5) 1 calc R U P A 2
C63A C 0.141(3) 0.5079(9) 0.4375(14) 0.123(7) Uani 0.187(5) 1 d D U P A 2
H63C H 0.177507 0.523954 0.465455 0.148 Uiso 0.187(5) 1 calc R U P A 2
H63D H 0.134127 0.492062 0.473788 0.148 Uiso 0.187(5) 1 calc R U P A 2
C64A C 0.203(3) 0.4999(8) 0.3693(17) 0.103(7) Uani 0.187(5) 1 d D U P A 2
H64C H 0.287611 0.500549 0.381853 0.124 Uiso 0.187(5) 1 calc R U P A 2
H64D H 0.181895 0.480696 0.352137 0.124 Uiso 0.187(5) 1 calc R U P A 2
O4A O 0.1252(13) 0.5619(5) 0.1548(13) 0.087(5) Uani 0.187(5) 1 d D U P A 2
C65A C 0.042(2) 0.5433(6) 0.116(2) 0.117(6) Uani 0.187(5) 1 d D U P A 2
H65C H 0.038949 0.525527 0.144637 0.140 Uiso 0.187(5) 1 calc R U P A 2
H65D H 0.065375 0.539156 0.062920 0.140 Uiso 0.187(5) 1 calc R U P A 2
C66A C -0.0730(19) 0.5574(8) 0.111(3) 0.125(8) Uani 0.187(5) 1 d D U P A 2
H66C H -0.109274 0.556604 0.058018 0.149 Uiso 0.187(5) 1 calc R U P A 2
H66D H -0.124714 0.548204 0.146752 0.149 Uiso 0.187(5) 1 calc R U P A 2
C67A C -0.051(2) 0.5868(7) 0.135(3) 0.143(7) Uani 0.187(5) 1 d D U P A 2
H67C H -0.081482 0.599746 0.094382 0.171 Uiso 0.187(5) 1 calc R U P A 2
H67D H -0.088191 0.590946 0.183651 0.171 Uiso 0.187(5) 1 calc R U P A 2
C68A C 0.074(2) 0.5898(5) 0.148(2) 0.114(7) Uani 0.187(5) 1 d D U P A 2
H68C H 0.093668 0.600716 0.195420 0.137 Uiso 0.187(5) 1 calc R U P A 2
H68D H 0.104721 0.599834 0.103456 0.137 Uiso 0.187(5) 1 calc R U P A 2
O5A O 0.2928(11) 0.5934(3) 0.2915(13) 0.068(3) Uani 0.525(4) 1 d D U P A 1
C69A C 0.1972(9) 0.6124(2) 0.2885(7) 0.074(3) Uani 0.525(4) 1 d D U P A 1
H69C H 0.123728 0.602434 0.294747 0.089 Uiso 0.525(4) 1 calc R U P A 1
H69D H 0.191081 0.623010 0.239343 0.089 Uiso 0.525(4) 1 calc R U P A 1
C70A C 0.2302(13) 0.6321(3) 0.3602(9) 0.123(5) Uani 0.525(4) 1 d D U P A 1
H70C H 0.201349 0.651327 0.349887 0.148 Uiso 0.525(4) 1 calc R U P A 1
H70D H 0.196564 0.624988 0.407412 0.148 Uiso 0.525(4) 1 calc R U P A 1
C71A C 0.3516(13) 0.6319(3) 0.3697(9) 0.120(5) Uani 0.525(4) 1 d D U P A 1
H71C H 0.378127 0.634884 0.424676 0.144 Uiso 0.525(4) 1 calc R U P A 1
H71D H 0.384445 0.646756 0.338034 0.144 Uiso 0.525(4) 1 calc R U P A 1
C72A C 0.3858(10) 0.6048(3) 0.3441(6) 0.075(3) Uani 0.525(4) 1 d D U P A 1
H72C H 0.400536 0.592274 0.389216 0.090 Uiso 0.525(4) 1 calc R U P A 1
H72D H 0.457627 0.606355 0.316880 0.090 Uiso 0.525(4) 1 calc R U P A 1
O6A O 0.4366(5) 0.56840(15) 0.1569(4) 0.0745(16) Uani 0.525(4) 1 d D U P A 1
C73A C 0.5620(6) 0.5699(2) 0.1645(6) 0.090(3) Uani 0.525(4) 1 d D U P A 1
H73C H 0.596222 0.551110 0.172490 0.108 Uiso 0.525(4) 1 calc R U P A 1
H73D H 0.588744 0.582071 0.208449 0.108 Uiso 0.525(4) 1 calc R U P A 1
C74A C 0.5936(8) 0.5823(3) 0.0885(7) 0.109(4) Uani 0.525(4) 1 d D U P A 1
H74C H 0.663364 0.594042 0.096476 0.131 Uiso 0.525(4) 1 calc R U P A 1
H74D H 0.609282 0.567208 0.051360 0.131 Uiso 0.525(4) 1 calc R U P A 1
C75A C 0.4932(11) 0.5995(3) 0.0581(10) 0.105(4) Uani 0.525(4) 1 d D U P A 1
H75C H 0.487327 0.600062 0.000739 0.127 Uiso 0.525(4) 1 calc R U P A 1
H75D H 0.498066 0.618800 0.078530 0.127 Uiso 0.525(4) 1 calc R U P A 1
C76A C 0.3935(9) 0.5838(3) 0.0887(8) 0.100(3) Uani 0.525(4) 1 d D U P A 1
H76C H 0.332734 0.597052 0.102326 0.121 Uiso 0.525(4) 1 calc R U P A 1
H76D H 0.359919 0.570760 0.048823 0.121 Uiso 0.525(4) 1 calc R U P A 1
O7A O 0.3042(10) 0.5081(3) 0.1484(10) 0.084(3) Uani 0.475(4) 1 d D U P A 2
C77A C 0.2292(13) 0.4840(3) 0.1417(10) 0.109(5) Uani 0.475(4) 1 d D U P A 2
H77C H 0.158662 0.488428 0.108534 0.130 Uiso 0.475(4) 1 calc R U P A 2
H77D H 0.206469 0.478214 0.193354 0.130 Uiso 0.475(4) 1 calc R U P A 2
C78A C 0.2975(18) 0.4611(3) 0.1054(12) 0.128(5) Uani 0.475(4) 1 d D U P A 2
H78C H 0.352849 0.451978 0.143496 0.154 Uiso 0.475(4) 1 calc R U P A 2
H78D H 0.246846 0.446774 0.079316 0.154 Uiso 0.475(4) 1 calc R U P A 2
C79A C 0.3573(19) 0.4790(4) 0.0480(10) 0.159(6) Uani 0.475(4) 1 d D U P A 2
H79C H 0.423234 0.468999 0.027429 0.191 Uiso 0.475(4) 1 calc R U P A 2
H79D H 0.303245 0.484888 0.004285 0.191 Uiso 0.475(4) 1 calc R U P A 2
C80A C 0.3963(10) 0.5031(3) 0.0971(9) 0.115(4) Uani 0.475(4) 1 d D U P A 2
H80C H 0.469320 0.498631 0.127363 0.138 Uiso 0.475(4) 1 calc R U P A 2
H80D H 0.408416 0.519740 0.064687 0.138 Uiso 0.475(4) 1 calc R U P A 2
O8A O 0.4655(6) 0.53102(17) 0.3187(5) 0.0721(19) Uani 0.525(4) 1 d D U P A 1
C81A C 0.5336(11) 0.5058(2) 0.3176(6) 0.105(3) Uani 0.525(4) 1 d D U P A 1
H81C H 0.587223 0.506759 0.275674 0.126 Uiso 0.525(4) 1 calc R U P A 1
H81D H 0.482740 0.489361 0.308055 0.126 Uiso 0.525(4) 1 calc R U P A 1
C82A C 0.6017(17) 0.5029(4) 0.3963(7) 0.151(6) Uani 0.525(4) 1 d D U P A 1
H82C H 0.604886 0.483144 0.413380 0.181 Uiso 0.525(4) 1 calc R U P A 1
H82D H 0.681300 0.509982 0.393796 0.181 Uiso 0.525(4) 1 calc R U P A 1
C83A C 0.5372(12) 0.5200(3) 0.4490(6) 0.124(4) Uani 0.525(4) 1 d D U P A 1
H83C H 0.588007 0.527326 0.492596 0.149 Uiso 0.525(4) 1 calc R U P A 1
H83D H 0.473166 0.509320 0.469636 0.149 Uiso 0.525(4) 1 calc R U P A 1
C84A C 0.4937(12) 0.5428(2) 0.3959(6) 0.117(4) Uani 0.525(4) 1 d D U P A 1
H84C H 0.424198 0.551394 0.415808 0.140 Uiso 0.525(4) 1 calc R U P A 1
H84D H 0.553300 0.557466 0.393112 0.140 Uiso 0.525(4) 1 calc R U P A 1
O10A O 1.0198(16) 0.7332(3) 0.3921(8) 0.174(5) Uani 0.453(9) 1 d D U P B 2
C89A C 1.001(2) 0.7046(4) 0.3786(10) 0.152(5) Uani 0.453(9) 1 d D U P B 2
H89C H 0.918550 0.700133 0.384323 0.183 Uiso 0.453(9) 1 calc R U P B 2
H89D H 1.048027 0.693498 0.417166 0.183 Uiso 0.453(9) 1 calc R U P B 2
C90A C 1.032(2) 0.6971(3) 0.2977(12) 0.168(6) Uani 0.453(9) 1 d D U P B 2
H90C H 1.090343 0.682048 0.299811 0.201 Uiso 0.453(9) 1 calc R U P B 2
H90D H 0.962929 0.690612 0.266078 0.201 Uiso 0.453(9) 1 calc R U P B 2
C91A C 1.078(2) 0.7223(4) 0.2641(11) 0.160(5) Uani 0.453(9) 1 d D U P B 2
H91C H 1.045318 0.725021 0.210282 0.192 Uiso 0.453(9) 1 calc R U P B 2
H91D H 1.163036 0.721328 0.264161 0.192 Uiso 0.453(9) 1 calc R U P B 2
C92A C 1.042(3) 0.7451(4) 0.3151(12) 0.180(6) Uani 0.453(9) 1 d D U P B 2
H92C H 0.971348 0.754142 0.291824 0.216 Uiso 0.453(9) 1 calc R U P B 2
H92D H 1.103521 0.759407 0.321159 0.216 Uiso 0.453(9) 1 calc R U P B 2
O11A O 0.764(2) 0.7312(4) 1.0658(16) 0.114(6) Uani 0.38(2) 1 d D U P C 2
C93A C 0.8661(17) 0.7455(5) 1.0915(16) 0.096(6) Uani 0.38(2) 1 d D U P C 2
H93C H 0.911389 0.750154 1.046872 0.115 Uiso 0.38(2) 1 calc R U P C 2
H93D H 0.914136 0.733565 1.127671 0.115 Uiso 0.38(2) 1 calc R U P C 2
C94A C 0.8335(9) 0.7710(4) 1.1307(13) 0.072(4) Uani 0.38(2) 1 d D U P C 2
H94C H 0.873976 0.787317 1.109958 0.086 Uiso 0.38(2) 1 calc R U P C 2
H94D H 0.854671 0.769648 1.186953 0.086 Uiso 0.38(2) 1 calc R U P C 2
C95A C 0.7056(12) 0.7745(4) 1.1164(14) 0.052(4) Uani 0.38(2) 1 d D U P C 2
H95C H 0.687366 0.790589 1.081687 0.062 Uiso 0.38(2) 1 calc R U P C 2
H95D H 0.669191 0.777559 1.165754 0.062 Uiso 0.38(2) 1 calc R U P C 2
C96A C 0.6639(17) 0.7477(5) 1.0789(19) 0.067(4) Uani 0.38(2) 1 d D U P C 2
H96C H 0.613481 0.737543 1.113273 0.080 Uiso 0.38(2) 1 calc R U P C 2
H96D H 0.619338 0.751593 1.029250 0.080 Uiso 0.38(2) 1 calc R U P C 2

loop_
_atom_site_aniso_label
_atom_site_aniso_U_11
_atom_site_aniso_U_22
_atom_site_aniso_U_33
_atom_site_aniso_U_23
_atom_site_aniso_U_13
_atom_site_aniso_U_12
Dy1 0.05696(11) 0.03391(10) 0.05115(11) -0.00246(7) 0.02070(8) -0.00135(7)
Cl1 0.0927(7) 0.0858(7) 0.0740(6) -0.0299(5) 0.0241(5) -0.0357(6)
Cl2 0.1140(8) 0.0538(5) 0.1268(9) 0.0236(6) 0.0692(8) 0.0342(5)
O1 0.0375(9) 0.0406(10) 0.0446(10) -0.0057(8) 0.0130(8) -0.0029(7)
O2 0.0452(10) 0.0360(10) 0.0507(11) 0.0056(8) 0.0169(8) 0.0023(8)
C1 0.0371(12) 0.0354(13) 0.0463(14) -0.0009(11) 0.0087(10) -0.0004(10)
C2 0.0354(13) 0.0393(14) 0.0535(15) -0.0030(12) 0.0102(11) -0.0035(10)
C3 0.0356(13) 0.0466(15) 0.0534(16) -0.0051(12) 0.0152(11) -0.0040(11)
C4 0.0395(13) 0.0429(15) 0.0507(15) -0.0056(12) 0.0135(11) -0.0024(11)
C5 0.0376(13) 0.0427(15) 0.0491(15) -0.0074(12) 0.0078(11) -0.0056(11)
C6 0.0361(12) 0.0372(14) 0.0464(14) -0.0016(11) 0.0087(10) -0.0042(10)
C7 0.0378(13) 0.0383(14) 0.0593(17) -0.0069(13) 0.0131(12) -0.0067(11)
C8 0.0454(15) 0.0524(18) 0.068(2) -0.0121(15) 0.0204(14) -0.0143(13)
C9 0.0497(16) 0.0389(15) 0.072(2) -0.0025(14) 0.0136(14) -0.0026(12)
C10 0.0367(13) 0.0469(16) 0.0615(17) -0.0084(14) 0.0106(12) -0.0058(11)
C11 0.0551(18) 0.057(2) 0.086(2) -0.0131(18) 0.0289(17) -0.0231(15)
C12 0.077(2) 0.0487(19) 0.093(3) -0.0050(19) 0.025(2) -0.0236(17)
C13 0.0616(19) 0.0381(16) 0.087(2) -0.0066(16) 0.0174(17) -0.0035(13)
C14 0.0601(19) 0.0455(17) 0.086(2) -0.0223(17) 0.0213(17) -0.0123(14)
C15 0.0501(16) 0.0512(18) 0.072(2) -0.0189(16) 0.0101(15) -0.0122(13)
C16 0.0479(17) 0.056(2) 0.093(3) -0.0242(18) 0.0157(16) -0.0188(14)
C17 0.0444(15) 0.0534(18) 0.0591(18) -0.0152(14) 0.0172(13) -0.0040(12)
C18 0.229(8) 0.072(3) 0.133(5) -0.026(3) 0.139(5) -0.021(4)
C19 0.089(3) 0.114(4) 0.123(4) -0.070(3) -0.020(3) 0.050(3)
C20 0.060(2) 0.106(3) 0.097(3) -0.061(3) 0.024(2) -0.015(2)
C21 0.0349(12) 0.0391(14) 0.0508(15) -0.0036(12) 0.0093(11) -0.0039(10)
C22 0.0371(13) 0.0487(16) 0.0556(16) -0.0083(13) 0.0074(12) -0.0039(11)
C23 0.0386(13) 0.0428(15) 0.0512(15) 0.0015(12) 0.0094(11) -0.0022(11)
C24 0.0357(13) 0.0382(14) 0.0533(15) -0.0028(12) 0.0099(11) -0.0034(10)
C25 0.0362(14) 0.0544(18) 0.0647(18) -0.0152(15) 0.0065(12) -0.0060(12)
C26 0.0344(13) 0.065(2) 0.0592(18) -0.0063(15) 0.0045(12) -0.0014(12)
C27 0.0370(13) 0.0456(16) 0.0569(16) -0.0017(13) 0.0068(12) 0.0036(11)
C28 0.0358(13) 0.0467(16) 0.0622(17) -0.0047(13) 0.0141(12) -0.0018(11)
C29 0.0368(13) 0.0467(16) 0.0559(16) 0.0026(13) 0.0118(12) -0.0040(11)
C30 0.0364(14) 0.0453(16) 0.078(2) -0.0034(15) 0.0149(13) -0.0066(11)
C31 0.0393(13) 0.0352(13) 0.0474(14) -0.0008(11) 0.0103(11) -0.0010(10)
C32 0.0389(13) 0.0389(14) 0.0459(14) -0.0033(11) 0.0084(11) -0.0025(10)
C33 0.0408(13) 0.0358(13) 0.0499(15) 0.0023(11) 0.0078(11) 0.0013(10)
C34 0.0470(14) 0.0400(14) 0.0439(14) 0.0019(11) 0.0065(11) -0.0018(11)
C35 0.0445(14) 0.0463(15) 0.0455(14) -0.0001(12) 0.0120(11) 0.0006(11)
C36 0.0415(13) 0.0400(14) 0.0468(14) -0.0044(11) 0.0097(11) -0.0001(11)
C37 0.0359(12) 0.0357(13) 0.0500(15) -0.0014(11) 0.0077(11) 0.0015(10)
C38 0.0362(12) 0.0360(13) 0.0510(15) -0.0021(11) 0.0081(11) 0.0011(10)
C39 0.0389(13) 0.0396(14) 0.0550(16) -0.0032(12) 0.0081(11) -0.0008(11)
C40 0.0388(13) 0.0479(16) 0.0524(16) -0.0034(13) 0.0058(11) -0.0015(11)
C41 0.0393(13) 0.0457(15) 0.0510(15) 0.0000(12) 0.0128(11) -0.0015(11)
C42 0.0427(14) 0.0513(17) 0.0550(16) -0.0075(13) 0.0127(12) -0.0007(12)
C43 0.0411(14) 0.0427(15) 0.0626(18) -0.0079(13) 0.0113(12) -0.0006(11)
C44 0.0408(14) 0.0513(17) 0.0680(19) -0.0007(15) 0.0138(13) 0.0082(12)
C45 0.0335(13) 0.0599(18) 0.0597(17) -0.0002(14) 0.0064(12) -0.0002(12)
C46 0.0372(13) 0.0541(17) 0.0592(17) -0.0043(14) 0.0110(12) -0.0077(12)
C47 0.0572(17) 0.0466(17) 0.0493(16) 0.0066(13) 0.0092(13) 0.0006(13)
C48 0.078(2) 0.056(2) 0.066(2) 0.0181(17) 0.0145(18) 0.0136(17)
C49 0.079(2) 0.064(2) 0.0544(19) 0.0082(16) 0.0007(17) 0.0009(18)
C50 0.068(2) 0.057(2) 0.070(2) 0.0171(17) 0.0131(17) -0.0074(16)
C51 0.0401(13) 0.0407(14) 0.0485(15) -0.0018(12) 0.0109(11) 0.0021(11)
C52 0.0431(14) 0.0444(16) 0.0559(17) -0.0100(13) 0.0046(12) 0.0014(11)
C53 0.0413(13) 0.0419(15) 0.0501(15) -0.0036(12) 0.0094(11) -0.0016(11)
C54 0.0455(15) 0.0588(19) 0.0535(17) 0.0012(14) 0.0129(13) 0.0061(13)
C55 0.0481(16) 0.0426(16) 0.080(2) -0.0140(15) 0.0084(15) 0.0039(12)
C56 0.0442(15) 0.0468(16) 0.070(2) 0.0012(15) 0.0088(14) 0.0061(12)
C57 0.0416(14) 0.0535(17) 0.0540(16) -0.0037(14) 0.0040(12) 0.0021(12)
C58 0.0382(14) 0.065(2) 0.0668(19) -0.0027(16) 0.0122(13) 0.0032(13)
C59 0.0454(16) 0.070(2) 0.0580(18) -0.0025(16) 0.0199(13) 0.0087(14)
C60 0.0549(18) 0.071(2) 0.068(2) -0.0213(18) 0.0090(15) 0.0158(16)
Na1 0.0543(7) 0.0551(7) 0.0738(8) -0.0051(6) 0.0122(6) -0.0043(6)
O3 0.089(3) 0.054(2) 0.070(2) -0.0091(17) 0.0084(18) -0.0107(17)
C61 0.137(6) 0.057(3) 0.128(6) -0.022(4) 0.039(5) -0.027(4)
C62 0.274(11) 0.072(5) 0.183(8) 0.005(5) 0.126(8) -0.040(6)
C63 0.212(9) 0.090(5) 0.148(7) -0.019(5) 0.111(7) -0.021(6)
C64 0.181(7) 0.076(4) 0.071(3) -0.018(3) 0.026(4) -0.008(4)
O4 0.057(2) 0.110(3) 0.069(2) -0.005(2) 0.0088(17) -0.0014(19)
C65 0.060(3) 0.164(7) 0.093(4) -0.005(4) 0.016(3) -0.006(4)
C66 0.063(3) 0.095(4) 0.143(6) 0.013(4) 0.005(3) 0.006(3)
C67 0.085(5) 0.227(10) 0.092(5) -0.012(6) -0.013(4) 0.011(5)
C68 0.086(4) 0.149(7) 0.076(4) 0.008(4) 0.009(3) 0.000(4)
O5 0.066(7) 0.054(5) 0.096(8) -0.006(5) 0.002(5) -0.010(4)
C69 0.084(7) 0.112(8) 0.180(14) -0.071(9) 0.041(9) -0.018(6)
C70 0.104(6) 0.084(6) 0.121(10) -0.036(7) -0.003(8) 0.020(5)
C71 0.099(6) 0.063(5) 0.103(9) -0.017(6) 0.008(7) -0.021(5)
C72 0.062(5) 0.079(7) 0.166(13) -0.030(8) 0.008(8) -0.016(5)
O6 0.103(6) 0.093(5) 0.116(6) 0.040(5) 0.056(5) 0.019(5)
C73 0.110(7) 0.088(6) 0.079(6) 0.004(5) 0.037(5) -0.006(5)
C74 0.087(7) 0.111(7) 0.108(8) 0.005(7) 0.032(6) -0.015(6)
C75 0.117(9) 0.080(7) 0.161(14) 0.030(7) 0.025(9) 0.013(6)
C76 0.139(9) 0.089(7) 0.119(9) 0.025(7) 0.062(8) 0.018(7)
O7 0.112(7) 0.076(6) 0.101(6) -0.031(5) 0.019(5) -0.002(5)
C77 0.068(6) 0.121(10) 0.171(12) -0.069(9) 0.006(6) 0.007(6)
C78 0.070(6) 0.133(10) 0.223(14) -0.097(10) -0.014(7) 0.001(6)
C79 0.072(5) 0.109(7) 0.123(8) -0.035(6) -0.005(5) 0.023(5)
C80 0.108(6) 0.088(6) 0.121(8) -0.010(5) -0.005(6) 0.011(5)
O8 0.064(4) 0.102(8) 0.105(6) -0.001(5) -0.003(4) -0.002(4)
C81 0.066(5) 0.091(6) 0.128(8) -0.028(5) -0.004(5) -0.004(4)
C82 0.077(5) 0.082(6) 0.129(8) -0.047(5) 0.001(5) 0.016(4)
C83 0.091(7) 0.119(10) 0.164(13) 0.005(8) 0.016(8) 0.043(7)
C84 0.109(7) 0.130(9) 0.099(7) -0.001(6) 0.013(6) 0.050(7)
O9 0.253(8) 0.126(5) 0.279(9) -0.018(5) 0.051(8) 0.033(5)
C85 0.145(6) 0.252(10) 0.197(9) 0.035(9) 0.015(7) 0.109(7)
C86 0.166(7) 0.209(8) 0.127(6) -0.026(6) 0.039(5) 0.007(6)
C87 0.150(6) 0.133(6) 0.169(7) 0.028(5) 0.034(5) 0.013(4)
C88 0.131(5) 0.156(6) 0.125(5) -0.014(5) -0.012(4) 0.008(4)
O10 0.154(7) 0.141(7) 0.181(9) 0.016(7) 0.060(7) -0.003(6)
C89 0.144(8) 0.104(7) 0.192(12) 0.045(7) 0.018(9) -0.003(7)
C90 0.146(9) 0.124(8) 0.234(15) 0.064(10) 0.018(10) 0.033(7)
C91 0.118(8) 0.126(9) 0.254(14) 0.034(11) 0.032(10) 0.013(7)
C92 0.110(7) 0.096(7) 0.112(9) -0.002(6) 0.008(6) 0.008(5)
O11 0.098(5) 0.109(5) 0.083(5) -0.027(4) 0.003(4) 0.009(4)
C93 0.072(5) 0.134(7) 0.120(10) -0.027(7) 0.039(6) 0.001(5)
C94 0.062(4) 0.078(5) 0.131(10) 0.005(6) 0.016(5) -0.008(3)
C95 0.067(6) 0.091(8) 0.102(9) -0.013(7) 0.013(6) 0.003(6)
C96 0.063(5) 0.082(8) 0.100(9) 0.003(6) 0.017(6) -0.013(5)
O3A 0.075(8) 0.065(9) 0.106(10) 0.011(8) 0.039(8) 0.007(7)
C61A 0.072(9) 0.085(12) 0.096(11) 0.007(10) 0.045(8) -0.008(8)
C62A 0.151(12) 0.115(16) 0.104(13) 0.022(12) 0.076(10) 0.000(13)
C63A 0.175(13) 0.087(15) 0.115(11) 0.022(12) 0.064(10) 0.002(14)
C64A 0.131(14) 0.074(14) 0.109(13) 0.016(10) 0.037(11) 0.022(11)
O4A 0.066(8) 0.116(10) 0.078(11) 0.008(8) -0.002(8) 0.011(7)
C65A 0.074(10) 0.151(11) 0.122(13) -0.008(12) -0.013(10) 0.001(9)
C66A 0.074(10) 0.173(13) 0.126(17) 0.008(15) -0.003(13) 0.010(10)
C67A 0.094(10) 0.159(13) 0.172(17) 0.019(15) -0.008(13) 0.026(10)
C68A 0.094(11) 0.123(11) 0.124(16) 0.019(12) 0.000(12) 0.028(9)
O5A 0.053(5) 0.062(5) 0.090(7) -0.028(5) 0.007(4) 0.003(4)
C69A 0.057(4) 0.069(5) 0.094(7) -0.026(4) -0.006(4) 0.010(4)
C70A 0.107(6) 0.114(9) 0.152(11) -0.085(8) 0.027(8) -0.008(7)
C71A 0.119(6) 0.093(8) 0.143(11) -0.058(8) -0.028(8) -0.018(6)
C72A 0.069(5) 0.077(6) 0.076(6) 0.003(4) -0.014(4) -0.007(4)
O6A 0.060(3) 0.081(4) 0.083(4) 0.015(3) 0.015(3) -0.012(3)
C73A 0.060(4) 0.091(6) 0.120(7) 0.031(5) 0.014(4) -0.001(4)
C74A 0.066(5) 0.140(9) 0.124(8) 0.044(7) 0.030(5) 0.001(5)
C75A 0.080(6) 0.118(10) 0.119(10) 0.044(8) 0.015(6) -0.008(6)
C76A 0.072(5) 0.118(9) 0.113(8) 0.042(7) 0.014(5) 0.004(6)
O7A 0.063(5) 0.073(5) 0.121(8) -0.022(5) 0.032(5) -0.018(4)
C77A 0.096(8) 0.098(8) 0.136(11) -0.035(8) 0.039(7) -0.047(6)
C78A 0.140(13) 0.081(7) 0.162(12) -0.026(7) -0.002(9) -0.011(7)
C79A 0.196(14) 0.142(11) 0.147(11) -0.046(8) 0.054(10) -0.022(10)
C80A 0.085(6) 0.100(7) 0.168(10) -0.031(7) 0.061(7) -0.016(5)
O8A 0.064(4) 0.060(4) 0.091(5) -0.004(3) -0.002(3) 0.004(3)
C81A 0.130(8) 0.090(6) 0.095(6) -0.001(5) 0.005(6) 0.043(6)
C82A 0.197(13) 0.151(12) 0.099(8) -0.004(8) -0.021(8) 0.088(10)
C83A 0.133(9) 0.144(9) 0.094(6) -0.001(6) -0.009(6) 0.036(7)
C84A 0.128(8) 0.098(7) 0.117(7) -0.031(5) -0.038(6) 0.028(6)
O10A 0.196(12) 0.147(9) 0.182(10) 0.031(8) 0.035(9) -0.018(9)
C89A 0.139(13) 0.146(10) 0.165(11) 0.065(9) -0.036(9) -0.039(10)
C90A 0.202(15) 0.113(9) 0.182(12) 0.030(9) -0.027(12) -0.018(10)
C91A 0.192(13) 0.133(10) 0.158(11) 0.047(9) 0.023(10) 0.005(10)
C92A 0.210(16) 0.123(9) 0.214(12) 0.046(9) 0.061(12) -0.004(12)
O11A 0.102(8) 0.086(8) 0.151(15) -0.058(9) -0.010(9) 0.012(6)
C93A 0.060(6) 0.102(9) 0.128(14) -0.029(9) 0.025(8) 0.012(6)
C94A 0.041(5) 0.083(7) 0.092(9) -0.019(7) 0.006(5) 0.002(4)
C95A 0.044(6) 0.047(6) 0.065(9) 0.007(6) 0.010(6) 0.001(5)
C96A 0.068(7) 0.057(7) 0.073(9) 0.000(7) -0.008(7) 0.001(5)

loop_
_atom_type_symbol
_atom_type_description
_atom_type_scat_dispersion_real
_atom_type_scat_dispersion_imag
_atom_type_scat_source
C C 0.0181 0.0091 'International Tables Vol C Tables 4.2.6.8 and 6.1.1.4'
H H 0.0000 0.0000 'International Tables Vol C Tables 4.2.6.8 and 6.1.1.4'
Cl Cl 0.3639 0.7018 'International Tables Vol C Tables 4.2.6.8 and 6.1.1.4'
Dy Dy -9.8046 9.8477 'International Tables Vol C Tables 4.2.6.8 and 6.1.1.4'
Na Na 0.1353 0.1239 'International Tables Vol C Tables 4.2.6.8 and 6.1.1.4'
O O 0.0492 0.0322 'International Tables Vol C Tables 4.2.6.8 and 6.1.1.4'

loop_
_exptl_crystal_face_index_h
_exptl_crystal_face_index_k
_exptl_crystal_face_index_l
_exptl_crystal_face_perp_dist
-7 -2 2 0.1324
2 -29 -1 0.0576
0 -29 -4 0.0604
-2 -5 -10 0.0809
0 3 11 0.0434
1 -22 7 0.0432
2 -26 4 0.0561
0 28 -4 0.0201
-7 0 -1 0.1271
1 -17 -9 0.0613
2 18 8 0.0364
0 -30 1 0.0642

loop_
_geom_angle_atom_site_label_1
_geom_angle_atom_site_label_2
_geom_angle_atom_site_label_3
_geom_angle
_geom_angle_site_symmetry_1
_geom_angle_site_symmetry_3
_geom_angle_publ_flag
Cl2 Dy1 Cl1 102.88(5) . . ?
O1 Dy1 Cl1 119.16(6) . . ?
O1 Dy1 Cl2 97.93(6) . . ?
O2 Dy1 Cl1 101.10(6) . . ?
O2 Dy1 Cl2 112.05(6) . . ?
O2 Dy1 O1 122.37(8) . . ?
C1 O1 Dy1 159.43(18) . . ?
C31 O2 Dy1 158.99(18) . . ?
O1 C1 C2 119.5(2) . . ?
O1 C1 C6 120.7(2) . . ?
C6 C1 C2 119.8(2) . . ?
C1 C2 C7 122.0(2) . . ?
C3 C2 C1 118.0(3) . . ?
C3 C2 C7 120.1(2) . . ?
C2 C3 H3 118.3 . . ?
C4 C3 C2 123.3(2) . . ?
C4 C3 H3 118.3 . . ?
C3 C4 C5 116.7(3) . . ?
C3 C4 C17 120.8(2) . . ?
C5 C4 C17 122.5(3) . . ?
C4 C5 H5 118.4 . . ?
C4 C5 C6 123.3(3) . . ?
C6 C5 H5 118.4 . . ?
C1 C6 C21 122.5(2) . . ?
C5 C6 C1 118.0(2) . . ?
C5 C6 C21 119.4(2) . . ?
C2 C7 C8 111.8(2) . . ?
C2 C7 C9 109.5(2) . . ?
C2 C7 C10 112.6(2) . . ?
C8 C7 C10 106.0(2) . . ?
C9 C7 C8 107.3(3) . . ?
C9 C7 C10 109.5(3) . . ?
C7 C8 H8A 109.4 . . ?
C7 C8 H8B 109.4 . . ?
H8A C8 H8B 108.0 . . ?
C11 C8 C7 111.1(3) . . ?
C11 C8 H8A 109.4 . . ?
C11 C8 H8B 109.4 . . ?
C7 C9 H9A 109.4 . . ?
C7 C9 H9B 109.4 . . ?
H9A C9 H9B 108.0 . . ?
C13 C9 C7 111.0(3) . . ?
C13 C9 H9A 109.4 . . ?
C13 C9 H9B 109.4 . . ?
C7 C10 H10A 109.3 . . ?
C7 C10 H10B 109.3 . . ?
H10A C10 H10B 108.0 . . ?
C15 C10 C7 111.4(3) . . ?
C15 C10 H10A 109.3 . . ?
C15 C10 H10B 109.3 . . ?
C8 C11 H11 109.3 . . ?
C12 C11 C8 109.6(3) . . ?
C12 C11 H11 109.3 . . ?
C12 C11 C16 109.7(3) . . ?
C16 C11 C8 109.7(3) . . ?
C16 C11 H11 109.3 . . ?
C11 C12 H12A 109.8 . . ?
C11 C12 H12B 109.8 . . ?
C11 C12 C13 109.2(3) . . ?
H12A C12 H12B 108.3 . . ?
C13 C12 H12A 109.8 . . ?
C13 C12 H12B 109.8 . . ?
C9 C13 H13 109.4 . . ?
C12 C13 C9 109.0(3) . . ?
C12 C13 H13 109.4 . . ?
C14 C13 C9 109.7(3) . . ?
C14 C13 C12 110.0(3) . . ?
C14 C13 H13 109.4 . . ?
C13 C14 H14A 109.6 . . ?
C13 C14 H14B 109.6 . . ?
C13 C14 C15 110.2(3) . . ?
H14A C14 H14B 108.1 . . ?
C15 C14 H14A 109.6 . . ?
C15 C14 H14B 109.6 . . ?
C10 C15 H15 109.7 . . ?
C14 C15 C10 109.8(3) . . ?
C14 C15 H15 109.7 . . ?
C14 C15 C16 109.2(3) . . ?
C16 C15 C10 108.7(3) . . ?
C16 C15 H15 109.7 . . ?
C11 C16 C15 109.1(3) . . ?
C11 C16 H16A 109.9 . . ?
C11 C16 H16B 109.9 . . ?
C15 C16 H16A 109.9 . . ?
C15 C16 H16B 109.9 . . ?
H16A C16 H16B 108.3 . . ?
C18 C17 C4 110.8(3) . . ?
C18 C17 C19 108.6(5) . . ?
C18 C17 C20 108.8(4) . . ?
C19 C17 C4 108.8(3) . . ?
C20 C17 C4 113.3(3) . . ?
C20 C17 C19 106.5(4) . . ?
C17 C18 H18A 109.5 . . ?
C17 C18 H18B 109.5 . . ?
C17 C18 H18C 109.5 . . ?
H18A C18 H18B 109.5 . . ?
H18A C18 H18C 109.5 . . ?
H18B C18 H18C 109.5 . . ?
C17 C19 H19A 109.5 . . ?
C17 C19 H19B 109.5 . . ?
C17 C19 H19C 109.5 . . ?
H19A C19 H19B 109.5 . . ?
H19A C19 H19C 109.5 . . ?
H19B C19 H19C 109.5 . . ?
C17 C20 H20A 109.5 . . ?
C17 C20 H20B 109.5 . . ?
C17 C20 H20C 109.5 . . ?
H20A C20 H20B 109.5 . . ?
H20A C20 H20C 109.5 . . ?
H20B C20 H20C 109.5 . . ?
C6 C21 C24 112.9(2) . . ?
C22 C21 C6 112.0(2) . . ?
C22 C21 C24 106.2(2) . . ?
C23 C21 C6 109.0(2) . . ?
C23 C21 C22 107.2(2) . . ?
C23 C21 C24 109.3(2) . . ?
C21 C22 H22A 109.4 . . ?
C21 C22 H22B 109.4 . . ?
H22A C22 H22B 108.0 . . ?
C25 C22 C21 111.4(2) . . ?
C25 C22 H22A 109.4 . . ?
C25 C22 H22B 109.4 . . ?
C21 C23 H23A 109.4 . . ?
C21 C23 H23B 109.4 . . ?
H23A C23 H23B 108.0 . . ?
C27 C23 C21 111.2(2) . . ?
C27 C23 H23A 109.4 . . ?
C27 C23 H23B 109.4 . . ?
C21 C24 H24A 109.3 . . ?
C21 C24 H24B 109.3 . . ?
H24A C24 H24B 108.0 . . ?
C29 C24 C21 111.5(2) . . ?
C29 C24 H24A 109.3 . . ?
C29 C24 H24B 109.3 . . ?
C22 C25 H25 109.4 . . ?
C26 C25 C22 109.4(3) . . ?
C26 C25 H25 109.4 . . ?
C30 C25 C22 109.7(3) . . ?
C30 C25 H25 109.4 . . ?
C30 C25 C26 109.4(3) . . ?
C25 C26 H26A 109.8 . . ?
C25 C26 H26B 109.8 . . ?
H26A C26 H26B 108.3 . . ?
C27 C26 C25 109.3(3) . . ?
C27 C26 H26A 109.8 . . ?
C27 C26 H26B 109.8 . . ?
C23 C27 H27 109.4 . . ?
C26 C27 C23 109.3(2) . . ?
C26 C27 H27 109.4 . . ?
C26 C27 C28 110.0(3) . . ?
C28 C27 C23 109.4(2) . . ?
C28 C27 H27 109.4 . . ?
C27 C28 H28A 109.7 . . ?
C27 C28 H28B 109.7 . . ?
C27 C28 C29 109.8(2) . . ?
H28A C28 H28B 108.2 . . ?
C29 C28 H28A 109.7 . . ?
C29 C28 H28B 109.7 . . ?
C24 C29 H29 109.6 . . ?
C28 C29 C24 109.0(2) . . ?
C28 C29 H29 109.6 . . ?
C30 C29 C24 109.3(2) . . ?
C30 C29 C28 109.6(3) . . ?
C30 C29 H29 109.6 . . ?
C25 C30 H30A 109.8 . . ?
C25 C30 H30B 109.8 . . ?
C29 C30 C25 109.3(2) . . ?
C29 C30 H30A 109.8 . . ?
C29 C30 H30B 109.8 . . ?
H30A C30 H30B 108.3 . . ?
O2 C31 C32 121.8(2) . . ?
O2 C31 C36 118.9(2) . . ?
C32 C31 C36 119.3(3) . . ?
C31 C32 C37 127.8(3) . . ?
C33 C32 C31 117.9(2) . . ?
C33 C32 C37 114.3(2) . . ?
C32 C33 H33 117.8 . . ?
C34 C33 C32 124.4(3) . . ?
C34 C33 H33 117.8 . . ?
C33 C34 C35 116.2(3) . . ?
C33 C34 C47 123.0(3) . . ?
C35 C34 C47 120.8(3) . . ?
C34 C35 H35 118.0 . . ?
C34 C35 C36 124.0(3) . . ?
C36 C35 H35 118.0 . . ?
C31 C36 C51 122.1(3) . . ?
C35 C36 C31 118.2(3) . . ?
C35 C36 C51 119.7(2) . . ?
C32 C37 C40 109.1(2) . . ?
C38 C37 C32 117.2(2) . . ?
C38 C37 C39 106.9(2) . . ?
C38 C37 C40 106.0(2) . . ?
C39 C37 C32 108.8(2) . . ?
C39 C37 C40 108.5(2) . . ?
C37 C38 H38A 109.2 . . ?
C37 C38 H38B 109.2 . . ?
H38A C38 H38B 107.9 . . ?
C41 C38 C37 111.9(2) . . ?
C41 C38 H38A 109.2 . . ?
C41 C38 H38B 109.2 . . ?
C37 C39 H39A 109.3 . . ?
C37 C39 H39B 109.3 . . ?
H39A C39 H39B 107.9 . . ?
C43 C39 C37 111.8(2) . . ?
C43 C39 H39A 109.3 . . ?
C43 C39 H39B 109.3 . . ?
C37 C40 H40A 109.3 . . ?
C37 C40 H40B 109.3 . . ?
H40A C40 H40B 108.0 . . ?
C45 C40 C37 111.6(2) . . ?
C45 C40 H40A 109.3 . . ?
C45 C40 H40B 109.3 . . ?
C38 C41 H41 109.4 . . ?
C42 C41 C38 109.6(2) . . ?
C42 C41 H41 109.4 . . ?
C42 C41 C46 109.7(3) . . ?
C46 C41 C38 109.4(2) . . ?
C46 C41 H41 109.4 . . ?
C41 C42 H42A 109.7 . . ?
C41 C42 H42B 109.7 . . ?
H42A C42 H42B 108.2 . . ?
C43 C42 C41 109.7(3) . . ?
C43 C42 H42A 109.7 . . ?
C43 C42 H42B 109.7 . . ?
C39 C43 H43 109.7 . . ?
C39 C43 C44 108.9(3) . . ?
C42 C43 C39 109.2(2) . . ?
C42 C43 H43 109.7 . . ?
C42 C43 C44 109.5(3) . . ?
C44 C43 H43 109.7 . . ?
C43 C44 H44A 109.6 . . ?
C43 C44 H44B 109.6 . . ?
H44A C44 H44B 108.1 . . ?
C45 C44 C43 110.1(3) . . ?
C45 C44 H44A 109.6 . . ?
C45 C44 H44B 109.6 . . ?
C40 C45 H45 109.6 . . ?
C44 C45 C40 109.4(2) . . ?
C44 C45 H45 109.6 . . ?
C46 C45 C40 109.3(3) . . ?
C46 C45 C44 109.5(3) . . ?
C46 C45 H45 109.6 . . ?
C41 C46 H46A 109.9 . . ?
C41 C46 H46B 109.9 . . ?
C45 C46 C41 109.1(2) . . ?
C45 C46 H46A 109.9 . . ?
C45 C46 H46B 109.9 . . ?
H46A C46 H46B 108.3 . . ?
C34 C47 C48 112.4(3) . . ?
C34 C47 C50 110.9(3) . . ?
C48 C47 C50 106.7(3) . . ?
C49 C47 C34 109.0(3) . . ?
C49 C47 C48 108.7(3) . . ?
C49 C47 C50 109.1(3) . . ?
C47 C48 H48A 109.5 . . ?
C47 C48 H48B 109.5 . . ?
C47 C48 H48C 109.5 . . ?
H48A C48 H48B 109.5 . . ?
H48A C48 H48C 109.5 . . ?
H48B C48 H48C 109.5 . . ?
C47 C49 H49A 109.5 . . ?
C47 C49 H49B 109.5 . . ?
C47 C49 H49C 109.5 . . ?
H49A C49 H49B 109.5 . . ?
H49A C49 H49C 109.5 . . ?
H49B C49 H49C 109.5 . . ?
C47 C50 H50A 109.5 . . ?
C47 C50 H50B 109.5 . . ?
C47 C50 H50C 109.5 . . ?
H50A C50 H50B 109.5 . . ?
H50A C50 H50C 109.5 . . ?
H50B C50 H50C 109.5 . . ?
C36 C51 C52 111.2(2) . . ?
C53 C51 C36 111.0(2) . . ?
C53 C51 C52 109.6(2) . . ?
C53 C51 C54 107.1(2) . . ?
C54 C51 C36 111.0(2) . . ?
C54 C51 C52 106.8(2) . . ?
C51 C52 H52A 109.6 . . ?
C51 C52 H52B 109.6 . . ?
H52A C52 H52B 108.1 . . ?
C55 C52 C51 110.4(2) . . ?
C55 C52 H52A 109.6 . . ?
C55 C52 H52B 109.6 . . ?
C51 C53 H53A 109.4 . . ?
C51 C53 H53B 109.4 . . ?
C51 C53 C57 111.1(2) . . ?
H53A C53 H53B 108.0 . . ?
C57 C53 H53A 109.4 . . ?
C57 C53 H53B 109.4 . . ?
C51 C54 H54A 109.4 . . ?
C51 C54 H54B 109.4 . . ?
H54A C54 H54B 108.0 . . ?
C59 C54 C51 111.3(3) . . ?
C59 C54 H54A 109.4 . . ?
C59 C54 H54B 109.4 . . ?
C52 C55 H55 109.6 . . ?
C56 C55 C52 109.8(3) . . ?
C56 C55 H55 109.6 . . ?
C56 C55 C60 108.9(3) . . ?
C60 C55 C52 109.4(3) . . ?
C60 C55 H55 109.6 . . ?
C55 C56 H56A 109.6 . . ?
C55 C56 H56B 109.6 . . ?
H56A C56 H56B 108.1 . . ?
C57 C56 C55 110.2(3) . . ?
C57 C56 H56A 109.6 . . ?
C57 C56 H56B 109.6 . . ?
C53 C57 H57 109.5 . . ?
C56 C57 C53 109.4(2) . . ?
C56 C57 H57 109.5 . . ?
C58 C57 C53 109.7(3) . . ?
C58 C57 C56 109.1(3) . . ?
C58 C57 H57 109.5 . . ?
C57 C58 H58A 109.9 . . ?
C57 C58 H58B 109.9 . . ?
H58A C58 H58B 108.3 . . ?
C59 C58 C57 109.0(3) . . ?
C59 C58 H58A 109.9 . . ?
C59 C58 H58B 109.9 . . ?
C54 C59 H59 109.2 . . ?
C58 C59 C54 109.2(3) . . ?
C58 C59 H59 109.2 . . ?
C60 C59 C54 109.5(3) . . ?
C60 C59 C58 110.6(3) . . ?
C60 C59 H59 109.2 . . ?
C55 C60 H60A 109.9 . . ?
C55 C60 H60B 109.9 . . ?
C59 C60 C55 109.0(3) . . ?
C59 C60 H60A 109.9 . . ?
C59 C60 H60B 109.9 . . ?
H60A C60 H60B 108.3 . . ?
O3 Na1 O4 83.74(15) . . ?
O3 Na1 O6A 164.5(2) . . ?
O3 Na1 O8A 80.2(2) . . ?
O5 Na1 O6 91.6(7) . . ?
O5 Na1 O4A 87.4(8) . . ?
O5 Na1 O7A 167.4(9) . . ?
O6 Na1 O4A 76.3(6) . . ?
O7 Na1 O3 95.6(4) . . ?
O7 Na1 O4 89.8(4) . . ?
O7 Na1 O5A 171.1(8) . . ?
O7 Na1 O6A 89.9(4) . . ?
O7 Na1 O8A 88.7(4) . . ?
O8 Na1 O5 89.5(6) . . ?
O8 Na1 O6 91.6(4) . . ?
O8 Na1 O4A 167.3(6) . . ?
O8 Na1 O7A 95.1(5) . . ?
O3A Na1 O5 102.1(8) . . ?
O3A Na1 O6 157.8(7) . . ?
O3A Na1 O8 105.8(5) . . ?
O3A Na1 O4A 86.9(7) . . ?
O3A Na1 O7A 88.0(6) . . ?
O5A Na1 O3 92.9(6) . . ?
O5A Na1 O4 88.3(4) . . ?
O5A Na1 O6A 82.7(5) . . ?
O5A Na1 O8A 95.6(5) . . ?
O6A Na1 O4 110.9(2) . . ?
O6A Na1 O8A 85.5(3) . . ?
O7A Na1 O6 76.5(5) . . ?
O7A Na1 O4A 85.6(7) . . ?
O8A Na1 O4 163.6(2) . . ?
C61 O3 Na1 126.8(4) . . ?
C64 O3 Na1 123.2(3) . . ?
C64 O3 C61 109.2(5) . . ?
O3 C61 H61A 110.6 . . ?
O3 C61 H61B 110.6 . . ?
O3 C61 C62 105.9(6) . . ?
H61A C61 H61B 108.7 . . ?
C62 C61 H61A 110.6 . . ?
C62 C61 H61B 110.6 . . ?
C61 C62 H62A 110.2 . . ?
C61 C62 H62B 110.2 . . ?
C61 C62 C63 107.3(7) . . ?
H62A C62 H62B 108.5 . . ?
C63 C62 H62A 110.2 . . ?
C63 C62 H62B 110.2 . . ?
C62 C63 H63A 110.8 . . ?
C62 C63 H63B 110.8 . . ?
H63A C63 H63B 108.8 . . ?
C64 C63 C62 104.9(6) . . ?
C64 C63 H63A 110.8 . . ?
C64 C63 H63B 110.8 . . ?
O3 C64 H64A 109.6 . . ?
O3 C64 H64B 109.6 . . ?
C63 C64 O3 110.5(5) . . ?
C63 C64 H64A 109.6 . . ?
C63 C64 H64B 109.6 . . ?
H64A C64 H64B 108.1 . . ?
C65 O4 Na1 129.2(4) . . ?
C65 O4 C68 107.6(4) . . ?
C68 O4 Na1 123.2(4) . . ?
O4 C65 H65A 109.7 . . ?
O4 C65 H65B 109.7 . . ?
O4 C65 C66 109.8(5) . . ?
H65A C65 H65B 108.2 . . ?
C66 C65 H65A 109.7 . . ?
C66 C65 H65B 109.7 . . ?
C65 C66 H66A 110.8 . . ?
C65 C66 H66B 110.8 . . ?
C65 C66 C67 104.7(5) . . ?
H66A C66 H66B 108.9 . . ?
C67 C66 H66A 110.8 . . ?
C67 C66 H66B 110.8 . . ?
C66 C67 H67A 110.7 . . ?
C66 C67 H67B 110.7 . . ?
H67A C67 H67B 108.8 . . ?
C68 C67 C66 105.4(6) . . ?
C68 C67 H67A 110.7 . . ?
C68 C67 H67B 110.7 . . ?
O4 C68 C67 107.6(6) . . ?
O4 C68 H68A 110.2 . . ?
O4 C68 H68B 110.2 . . ?
C67 C68 H68A 110.2 . . ?
C67 C68 H68B 110.2 . . ?
H68A C68 H68B 108.5 . . ?
C69 O5 Na1 128.1(10) . . ?
C69 O5 C72 107.4(9) . . ?
C72 O5 Na1 124.0(11) . . ?
O5 C69 H69A 110.8 . . ?
O5 C69 H69B 110.8 . . ?
O5 C69 C70 104.7(11) . . ?
H69A C69 H69B 108.9 . . ?
C70 C69 H69A 110.8 . . ?
C70 C69 H69B 110.8 . . ?
C69 C70 H70A 110.6 . . ?
C69 C70 H70B 110.6 . . ?
H70A C70 H70B 108.7 . . ?
C71 C70 C69 105.7(10) . . ?
C71 C70 H70A 110.6 . . ?
C71 C70 H70B 110.6 . . ?
C70 C71 H71A 110.3 . . ?
C70 C71 H71B 110.3 . . ?
C70 C71 C72 106.9(9) . . ?
H71A C71 H71B 108.6 . . ?
C72 C71 H71A 110.3 . . ?
C72 C71 H71B 110.3 . . ?
O5 C72 H72A 109.6 . . ?
O5 C72 H72B 109.6 . . ?
C71 C72 O5 110.1(9) . . ?
C71 C72 H72A 109.6 . . ?
C71 C72 H72B 109.6 . . ?
H72A C72 H72B 108.1 . . ?
C73 O6 Na1 128.5(6) . . ?
C76 O6 Na1 124.2(7) . . ?
C76 O6 C73 106.2(7) . . ?
O6 C73 H73A 110.7 . . ?
O6 C73 H73B 110.7 . . ?
O6 C73 C74 105.3(8) . . ?
H73A C73 H73B 108.8 . . ?
C74 C73 H73A 110.7 . . ?
C74 C73 H73B 110.7 . . ?
C73 C74 H74A 110.3 . . ?
C73 C74 H74B 110.3 . . ?
H74A C74 H74B 108.5 . . ?
C75 C74 C73 107.1(9) . . ?
C75 C74 H74A 110.3 . . ?
C75 C74 H74B 110.3 . . ?
C74 C75 H75A 111.6 . . ?
C74 C75 H75B 111.6 . . ?
H75A C75 H75B 109.4 . . ?
C76 C75 C74 100.8(11) . . ?
C76 C75 H75A 111.6 . . ?
C76 C75 H75B 111.6 . . ?
O6 C76 C75 107.5(10) . . ?
O6 C76 H76A 110.2 . . ?
O6 C76 H76B 110.2 . . ?
C75 C76 H76A 110.2 . . ?
C75 C76 H76B 110.2 . . ?
H76A C76 H76B 108.5 . . ?
C77 O7 Na1 128.9(9) . . ?
C77 O7 C80 111.4(8) . . ?
C80 O7 Na1 119.7(8) . . ?
O7 C77 H77A 110.6 . . ?
O7 C77 H77B 110.6 . . ?
O7 C77 C78 105.8(10) . . ?
H77A C77 H77B 108.7 . . ?
C78 C77 H77A 110.6 . . ?
C78 C77 H77B 110.6 . . ?
C77 C78 H78A 110.7 . . ?
C77 C78 H78B 110.7 . . ?
C77 C78 C79 105.2(9) . . ?
H78A C78 H78B 108.8 . . ?
C79 C78 H78A 110.7 . . ?
C79 C78 H78B 110.7 . . ?
C78 C79 H79A 110.3 . . ?
C78 C79 H79B 110.3 . . ?
H79A C79 H79B 108.6 . . ?
C80 C79 C78 106.9(9) . . ?
C80 C79 H79A 110.3 . . ?
C80 C79 H79B 110.3 . . ?
O7 C80 H80A 110.7 . . ?
O7 C80 H80B 110.7 . . ?
C79 C80 O7 105.2(8) . . ?
C79 C80 H80A 110.7 . . ?
C79 C80 H80B 110.7 . . ?
H80A C80 H80B 108.8 . . ?
C81 O8 Na1 135.1(7) . . ?
C81 O8 C84 105.6(8) . . ?
C84 O8 Na1 119.3(7) . . ?
O8 C81 H81A 110.4 . . ?
O8 C81 H81B 110.4 . . ?
O8 C81 C82 106.4(8) . . ?
H81A C81 H81B 108.6 . . ?
C82 C81 H81A 110.4 . . ?
C82 C81 H81B 110.4 . . ?
C81 C82 H82A 110.8 . . ?
C81 C82 H82B 110.8 . . ?
H82A C82 H82B 108.9 . . ?
C83 C82 C81 104.8(8) . . ?
C83 C82 H82A 110.8 . . ?
C83 C82 H82B 110.8 . . ?
C82 C83 H83A 110.4 . . ?
C82 C83 H83B 110.4 . . ?
C82 C83 C84 106.6(9) . . ?
H83A C83 H83B 108.6 . . ?
C84 C83 H83A 110.4 . . ?
C84 C83 H83B 110.4 . . ?
O8 C84 C83 106.9(9) . . ?
O8 C84 H84A 110.3 . . ?
O8 C84 H84B 110.3 . . ?
C83 C84 H84A 110.3 . . ?
C83 C84 H84B 110.3 . . ?
H84A C84 H84B 108.6 . . ?
C85 O9 C88 107.9(7) . . ?
O9 C85 H85A 110.8 . . ?
O9 C85 H85B 110.8 . . ?
O9 C85 C86 104.7(7) . . ?
H85A C85 H85B 108.9 . . ?
C86 C85 H85A 110.8 . . ?
C86 C85 H85B 110.8 . . ?
C85 C86 H86A 111.2 . . ?
C85 C86 H86B 111.2 . . ?
H86A C86 H86B 109.1 . . ?
C87 C86 C85 102.9(7) . . ?
C87 C86 H86A 111.2 . . ?
C87 C86 H86B 111.2 . . ?
C86 C87 H87A 111.1 . . ?
C86 C87 H87B 111.1 . . ?
H87A C87 H87B 109.0 . . ?
C88 C87 C86 103.5(7) . . ?
C88 C87 H87A 111.1 . . ?
C88 C87 H87B 111.1 . . ?
O9 C88 H88A 110.5 . . ?
O9 C88 H88B 110.5 . . ?
C87 C88 O9 105.9(6) . . ?
C87 C88 H88A 110.5 . . ?
C87 C88 H88B 110.5 . . ?
H88A C88 H88B 108.7 . . ?
C89 O10 C92 99.1(9) . . ?
O10 C89 H89A 111.4 . . ?
O10 C89 H89B 111.4 . . ?
O10 C89 C90 102.1(11) . . ?
H89A C89 H89B 109.2 . . ?
C90 C89 H89A 111.4 . . ?
C90 C89 H89B 111.4 . . ?
C89 C90 H90A 111.5 . . ?
C89 C90 H90B 111.5 . . ?
H90A C90 H90B 109.3 . . ?
C91 C90 C89 101.5(10) . . ?
C91 C90 H90A 111.5 . . ?
C91 C90 H90B 111.5 . . ?
C90 C91 H91A 110.3 . . ?
C90 C91 H91B 110.3 . . ?
H91A C91 H91B 108.5 . . ?
C92 C91 C90 107.2(10) . . ?
C92 C91 H91A 110.3 . . ?
C92 C91 H91B 110.3 . . ?
O10 C92 H92A 110.4 . . ?
O10 C92 H92B 110.4 . . ?
C91 C92 O10 106.5(10) . . ?
C91 C92 H92A 110.4 . . ?
C91 C92 H92B 110.4 . . ?
H92A C92 H92B 108.6 . . ?
C93 O11 C96 109.3(9) . . ?
O11 C93 H93A 110.4 . . ?
O11 C93 H93B 110.4 . . ?
O11 C93 C94 106.7(9) . . ?
H93A C93 H93B 108.6 . . ?
C94 C93 H93A 110.4 . . ?
C94 C93 H93B 110.4 . . ?
C93 C94 H94A 110.5 . . ?
C93 C94 H94B 110.5 . . ?
C93 C94 C95 106.1(9) . . ?
H94A C94 H94B 108.7 . . ?
C95 C94 H94A 110.5 . . ?
C95 C94 H94B 110.5 . . ?
C94 C95 H95A 110.8 . . ?
C94 C95 H95B 110.8 . . ?
C94 C95 C96 104.6(9) . . ?
H95A C95 H95B 108.9 . . ?
C96 C95 H95A 110.8 . . ?
C96 C95 H95B 110.8 . . ?
O11 C96 C95 106.0(9) . . ?
O11 C96 H96A 110.5 . . ?
O11 C96 H96B 110.5 . . ?
C95 C96 H96A 110.5 . . ?
C95 C96 H96B 110.5 . . ?
H96A C96 H96B 108.7 . . ?
C61A O3A Na1 124.6(12) . . ?
C61A O3A C64A 106.3(12) . . ?
C64A O3A Na1 125.7(18) . . ?
O3A C61A H61C 110.4 . . ?
O3A C61A H61D 110.4 . . ?
O3A C61A C62A 106.5(12) . . ?
H61C C61A H61D 108.6 . . ?
C62A C61A H61C 110.4 . . ?
C62A C61A H61D 110.4 . . ?
C61A C62A H62C 110.7 . . ?
C61A C62A H62D 110.7 . . ?
H62C C62A H62D 108.8 . . ?
C63A C62A C61A 105.4(13) . . ?
C63A C62A H62C 110.7 . . ?
C63A C62A H62D 110.7 . . ?
C62A C63A H63C 111.7 . . ?
C62A C63A H63D 111.7 . . ?
H63C C63A H63D 109.5 . . ?
C64A C63A C62A 100.2(16) . . ?
C64A C63A H63C 111.7 . . ?
C64A C63A H63D 111.7 . . ?
O3A C64A C63A 105.6(15) . . ?
O3A C64A H64C 110.6 . . ?
O3A C64A H64D 110.6 . . ?
C63A C64A H64C 110.6 . . ?
C63A C64A H64D 110.6 . . ?
H64C C64A H64D 108.8 . . ?
C65A O4A Na1 125.3(16) . . ?
C65A O4A C68A 105.6(13) . . ?
C68A O4A Na1 128.1(15) . . ?
O4A C65A H65C 110.1 . . ?
O4A C65A H65D 110.1 . . ?
O4A C65A C66A 108.1(13) . . ?
H65C C65A H65D 108.4 . . ?
C66A C65A H65C 110.1 . . ?
C66A C65A H65D 110.1 . . ?
C65A C66A H66C 110.6 . . ?
C65A C66A H66D 110.6 . . ?
H66C C66A H66D 108.7 . . ?
C67A C66A C65A 105.9(13) . . ?
C67A C66A H66C 110.6 . . ?
C67A C66A H66D 110.6 . . ?
C66A C67A H67C 110.4 . . ?
C66A C67A H67D 110.4 . . ?
H67C C67A H67D 108.6 . . ?
C68A C67A C66A 106.7(14) . . ?
C68A C67A H67C 110.4 . . ?
C68A C67A H67D 110.4 . . ?
O4A C68A H68C 110.0 . . ?
O4A C68A H68D 110.0 . . ?
C67A C68A O4A 108.4(14) . . ?
C67A C68A H68C 110.0 . . ?
C67A C68A H68D 110.0 . . ?
H68C C68A H68D 108.4 . . ?
C69A O5A Na1 127.2(8) . . ?
C69A O5A C72A 108.8(7) . . ?
C72A O5A Na1 123.5(9) . . ?
O5A C69A H69C 111.4 . . ?
O5A C69A H69D 111.4 . . ?
O5A C69A C70A 101.8(9) . . ?
H69C C69A H69D 109.3 . . ?
C70A C69A H69C 111.4 . . ?
C70A C69A H69D 111.4 . . ?
C69A C70A H70C 110.6 . . ?
C69A C70A H70D 110.6 . . ?
H70C C70A H70D 108.7 . . ?
C71A C70A C69A 105.8(9) . . ?
C71A C70A H70C 110.6 . . ?
C71A C70A H70D 110.6 . . ?
C70A C71A H71C 110.6 . . ?
C70A C71A H71D 110.6 . . ?
C70A C71A C72A 105.6(9) . . ?
H71C C71A H71D 108.8 . . ?
C72A C71A H71C 110.6 . . ?
C72A C71A H71D 110.6 . . ?
O5A C72A H72C 110.0 . . ?
O5A C72A H72D 110.0 . . ?
C71A C72A O5A 108.6(8) . . ?
C71A C72A H72C 110.0 . . ?
C71A C72A H72D 110.0 . . ?
H72C C72A H72D 108.3 . . ?
C73A O6A Na1 132.5(5) . . ?
C76A O6A Na1 117.8(5) . . ?
C76A O6A C73A 109.6(6) . . ?
O6A C73A H73C 110.9 . . ?
O6A C73A H73D 110.9 . . ?
O6A C73A C74A 104.1(7) . . ?
H73C C73A H73D 108.9 . . ?
C74A C73A H73C 110.9 . . ?
C74A C73A H73D 110.9 . . ?
C73A C74A H74C 110.3 . . ?
C73A C74A H74D 110.3 . . ?
H74C C74A H74D 108.6 . . ?
C75A C74A C73A 106.9(8) . . ?
C75A C74A H74C 110.3 . . ?
C75A C74A H74D 110.3 . . ?
C74A C75A H75C 111.4 . . ?
C74A C75A H75D 111.4 . . ?
C74A C75A C76A 101.7(9) . . ?
H75C C75A H75D 109.3 . . ?
C76A C75A H75C 111.4 . . ?
C76A C75A H75D 111.4 . . ?
O6A C76A C75A 107.9(8) . . ?
O6A C76A H76C 110.1 . . ?
O6A C76A H76D 110.1 . . ?
C75A C76A H76C 110.1 . . ?
C75A C76A H76D 110.1 . . ?
H76C C76A H76D 108.4 . . ?
C77A O7A Na1 128.3(9) . . ?
C77A O7A C80A 106.6(8) . . ?
C80A O7A Na1 124.8(7) . . ?
O7A C77A H77C 110.5 . . ?
O7A C77A H77D 110.5 . . ?
O7A C77A C78A 106.3(10) . . ?
H77C C77A H77D 108.7 . . ?
C78A C77A H77C 110.5 . . ?
C78A C77A H77D 110.5 . . ?
C77A C78A H78C 112.2 . . ?
C77A C78A H78D 112.2 . . ?
H78C C78A H78D 109.8 . . ?
C79A C78A C77A 98.0(11) . . ?
C79A C78A H78C 112.2 . . ?
C79A C78A H78D 112.2 . . ?
C78A C79A H79C 111.5 . . ?
C78A C79A H79D 111.5 . . ?
H79C C79A H79D 109.3 . . ?
C80A C79A C78A 101.5(11) . . ?
C80A C79A H79C 111.5 . . ?
C80A C79A H79D 111.5 . . ?
O7A C80A C79A 105.6(9) . . ?
O7A C80A H80C 110.6 . . ?
O7A C80A H80D 110.6 . . ?
C79A C80A H80C 110.6 . . ?
C79A C80A H80D 110.6 . . ?
H80C C80A H80D 108.8 . . ?
C81A O8A Na1 132.0(7) . . ?
C81A O8A C84A 104.2(7) . . ?
C84A O8A Na1 121.5(6) . . ?
O8A C81A H81C 110.1 . . ?
O8A C81A H81D 110.1 . . ?
O8A C81A C82A 108.2(8) . . ?
H81C C81A H81D 108.4 . . ?
C82A C81A H81C 110.1 . . ?
C82A C81A H81D 110.1 . . ?
C81A C82A H82C 110.9 . . ?
C81A C82A H82D 110.9 . . ?
H82C C82A H82D 108.9 . . ?
C83A C82A C81A 104.3(9) . . ?
C83A C82A H82C 110.9 . . ?
C83A C82A H82D 110.9 . . ?
C82A C83A H83C 111.6 . . ?
C82A C83A H83D 111.6 . . ?
C82A C83A C84A 101.1(9) . . ?
H83C C83A H83D 109.4 . . ?
C84A C83A H83C 111.6 . . ?
C84A C83A H83D 111.6 . . ?
O8A C84A C83A 108.9(8) . . ?
O8A C84A H84C 109.9 . . ?
O8A C84A H84D 109.9 . . ?
C83A C84A H84C 109.9 . . ?
C83A C84A H84D 109.9 . . ?
H84C C84A H84D 108.3 . . ?
C89A O10A C92A 105.0(11) . . ?
O10A C89A H89C 109.7 . . ?
O10A C89A H89D 109.7 . . ?
O10A C89A C90A 109.8(11) . . ?
H89C C89A H89D 108.2 . . ?
C90A C89A H89C 109.7 . . ?
C90A C89A H89D 109.7 . . ?
C89A C90A H90C 110.3 . . ?
C89A C90A H90D 110.3 . . ?
H90C C90A H90D 108.6 . . ?
C91A C90A C89A 107.0(11) . . ?
C91A C90A H90C 110.3 . . ?
C91A C90A H90D 110.3 . . ?
C90A C91A H91C 110.9 . . ?
C90A C91A H91D 110.9 . . ?
C90A C91A C92A 104.1(12) . . ?
H91C C91A H91D 108.9 . . ?
C92A C91A H91C 110.9 . . ?
C92A C91A H91D 110.9 . . ?
O10A C92A H92C 109.9 . . ?
O10A C92A H92D 109.9 . . ?
C91A C92A O10A 109.0(12) . . ?
C91A C92A H92C 109.9 . . ?
C91A C92A H92D 109.9 . . ?
H92C C92A H92D 108.3 . . ?
C93A O11A C96A 110.8(11) . . ?
O11A C93A H93C 110.1 . . ?
O11A C93A H93D 110.1 . . ?
O11A C93A C94A 108.2(10) . . ?
H93C C93A H93D 108.4 . . ?
C94A C93A H93C 110.1 . . ?
C94A C93A H93D 110.1 . . ?
C93A C94A H94C 110.2 . . ?
C93A C94A H94D 110.2 . . ?
C93A C94A C95A 107.6(10) . . ?
H94C C94A H94D 108.5 . . ?
C95A C94A H94C 110.2 . . ?
C95A C94A H94D 110.2 . . ?
C94A C95A H95C 110.7 . . ?
C94A C95A H95D 110.7 . . ?
C94A C95A C96A 105.3(10) . . ?
H95C C95A H95D 108.8 . . ?
C96A C95A H95C 110.7 . . ?
C96A C95A H95D 110.7 . . ?
O11A C96A C95A 107.2(11) . . ?
O11A C96A H96C 110.3 . . ?
O11A C96A H96D 110.3 . . ?
C95A C96A H96C 110.3 . . ?
C95A C96A H96D 110.3 . . ?
H96C C96A H96D 108.5 . . ?

loop_
_geom_bond_atom_site_label_1
_geom_bond_atom_site_label_2
_geom_bond_distance
_geom_bond_site_symmetry_2
_geom_bond_publ_flag
Dy1 Cl1 2.5492(10) . ?
Dy1 Cl2 2.5493(10) . ?
Dy1 O1 2.1029(19) . ?
Dy1 O2 2.0826(18) . ?
O1 C1 1.341(3) . ?
O2 C31 1.337(3) . ?
C1 C2 1.427(4) . ?
C1 C6 1.417(4) . ?
C2 C3 1.396(4) . ?
C2 C7 1.545(4) . ?
C3 H3 0.9300 . ?
C3 C4 1.396(4) . ?
C4 C5 1.397(4) . ?
C4 C17 1.540(4) . ?
C5 H5 0.9300 . ?
C5 C6 1.399(4) . ?
C6 C21 1.545(3) . ?
C7 C8 1.550(4) . ?
C7 C9 1.546(4) . ?
C7 C10 1.551(5) . ?
C8 H8A 0.9700 . ?
C8 H8B 0.9700 . ?
C8 C11 1.546(4) . ?
C9 H9A 0.9700 . ?
C9 H9B 0.9700 . ?
C9 C13 1.539(4) . ?
C10 H10A 0.9700 . ?
C10 H10B 0.9700 . ?
C10 C15 1.537(4) . ?
C11 H11 0.9800 . ?
C11 C12 1.522(6) . ?
C11 C16 1.532(6) . ?
C12 H12A 0.9700 . ?
C12 H12B 0.9700 . ?
C12 C13 1.535(5) . ?
C13 H13 0.9800 . ?
C13 C14 1.516(6) . ?
C14 H14A 0.9700 . ?
C14 H14B 0.9700 . ?
C14 C15 1.531(5) . ?
C15 H15 0.9800 . ?
C15 C16 1.533(5) . ?
C16 H16A 0.9700 . ?
C16 H16B 0.9700 . ?
C17 C18 1.507(6) . ?
C17 C19 1.513(6) . ?
C17 C20 1.508(5) . ?
C18 H18A 0.9600 . ?
C18 H18B 0.9600 . ?
C18 H18C 0.9600 . ?
C19 H19A 0.9600 . ?
C19 H19B 0.9600 . ?
C19 H19C 0.9600 . ?
C20 H20A 0.9600 . ?
C20 H20B 0.9600 . ?
C20 H20C 0.9600 . ?
C21 C22 1.545(4) . ?
C21 C23 1.542(4) . ?
C21 C24 1.546(4) . ?
C22 H22A 0.9700 . ?
C22 H22B 0.9700 . ?
C22 C25 1.542(4) . ?
C23 H23A 0.9700 . ?
C23 H23B 0.9700 . ?
C23 C27 1.540(4) . ?
C24 H24A 0.9700 . ?
C24 H24B 0.9700 . ?
C24 C29 1.542(4) . ?
C25 H25 0.9800 . ?
C25 C26 1.531(5) . ?
C25 C30 1.529(5) . ?
C26 H26A 0.9700 . ?
C26 H26B 0.9700 . ?
C26 C27 1.521(4) . ?
C27 H27 0.9800 . ?
C27 C28 1.524(4) . ?
C28 H28A 0.9700 . ?
C28 H28B 0.9700 . ?
C28 C29 1.536(4) . ?
C29 H29 0.9800 . ?
C29 C30 1.520(4) . ?
C30 H30A 0.9700 . ?
C30 H30B 0.9700 . ?
C31 C32 1.417(4) . ?
C31 C36 1.438(4) . ?
C32 C33 1.403(4) . ?
C32 C37 1.552(4) . ?
C33 H33 0.9300 . ?
C33 C34 1.381(4) . ?
C34 C35 1.387(4) . ?
C34 C47 1.532(4) . ?
C35 H35 0.9300 . ?
C35 C36 1.392(4) . ?
C36 C51 1.548(4) . ?
C37 C38 1.539(4) . ?
C37 C39 1.552(4) . ?
C37 C40 1.556(4) . ?
C38 H38A 0.9700 . ?
C38 H38B 0.9700 . ?
C38 C41 1.539(4) . ?
C39 H39A 0.9700 . ?
C39 H39B 0.9700 . ?
C39 C43 1.534(4) . ?
C40 H40A 0.9700 . ?
C40 H40B 0.9700 . ?
C40 C45 1.533(4) . ?
C41 H41 0.9800 . ?
C41 C42 1.526(4) . ?
C41 C46 1.527(4) . ?
C42 H42A 0.9700 . ?
C42 H42B 0.9700 . ?
C42 C43 1.517(5) . ?
C43 H43 0.9800 . ?
C43 C44 1.535(4) . ?
C44 H44A 0.9700 . ?
C44 H44B 0.9700 . ?
C44 C45 1.529(5) . ?
C45 H45 0.9800 . ?
C45 C46 1.527(5) . ?
C46 H46A 0.9700 . ?
C46 H46B 0.9700 . ?
C47 C48 1.533(5) . ?
C47 C49 1.526(5) . ?
C47 C50 1.534(5) . ?
C48 H48A 0.9600 . ?
C48 H48B 0.9600 . ?
C48 H48C 0.9600 . ?
C49 H49A 0.9600 . ?
C49 H49B 0.9600 . ?
C49 H49C 0.9600 . ?
C50 H50A 0.9600 . ?
C50 H50B 0.9600 . ?
C50 H50C 0.9600 . ?
C51 C52 1.550(4) . ?
C51 C53 1.533(4) . ?
C51 C54 1.547(4) . ?
C52 H52A 0.9700 . ?
C52 H52B 0.9700 . ?
C52 C55 1.542(4) . ?
C53 H53A 0.9700 . ?
C53 H53B 0.9700 . ?
C53 C57 1.538(4) . ?
C54 H54A 0.9700 . ?
C54 H54B 0.9700 . ?
C54 C59 1.536(4) . ?
C55 H55 0.9800 . ?
C55 C56 1.531(5) . ?
C55 C60 1.531(5) . ?
C56 H56A 0.9700 . ?
C56 H56B 0.9700 . ?
C56 C57 1.525(5) . ?
C57 H57 0.9800 . ?
C57 C58 1.524(4) . ?
C58 H58A 0.9700 . ?
C58 H58B 0.9700 . ?
C58 C59 1.523(5) . ?
C59 H59 0.9800 . ?
C59 C60 1.520(6) . ?
C60 H60A 0.9700 . ?
C60 H60B 0.9700 . ?
Na1 O3 2.367(4) . ?
Na1 O4 2.424(4) . ?
Na1 O5 2.356(9) . ?
Na1 O6 2.392(7) . ?
Na1 O7 2.350(8) . ?
Na1 O8 2.348(8) . ?
Na1 O3A 2.345(11) . ?
Na1 O4A 2.418(12) . ?
Na1 O5A 2.360(8) . ?
Na1 O6A 2.377(5) . ?
Na1 O7A 2.369(9) . ?
Na1 O8A 2.415(7) . ?
O3 C61 1.418(7) . ?
O3 C64 1.409(6) . ?
C61 H61A 0.9700 . ?
C61 H61B 0.9700 . ?
C61 C62 1.446(9) . ?
C62 H62A 0.9700 . ?
C62 H62B 0.9700 . ?
C62 C63 1.490(9) . ?
C63 H63A 0.9700 . ?
C63 H63B 0.9700 . ?
C63 C64 1.383(8) . ?
C64 H64A 0.9700 . ?
C64 H64B 0.9700 . ?
O4 C65 1.402(6) . ?
O4 C68 1.409(7) . ?
C65 H65A 0.9700 . ?
C65 H65B 0.9700 . ?
C65 C66 1.448(8) . ?
C66 H66A 0.9700 . ?
C66 H66B 0.9700 . ?
C66 C67 1.475(9) . ?
C67 H67A 0.9700 . ?
C67 H67B 0.9700 . ?
C67 C68 1.450(9) . ?
C68 H68A 0.9700 . ?
C68 H68B 0.9700 . ?
O5 C69 1.382(12) . ?
O5 C72 1.428(12) . ?
C69 H69A 0.9700 . ?
C69 H69B 0.9700 . ?
C69 C70 1.543(13) . ?
C70 H70A 0.9700 . ?
C70 H70B 0.9700 . ?
C70 C71 1.382(11) . ?
C71 H71A 0.9700 . ?
C71 H71B 0.9700 . ?
C71 C72 1.415(11) . ?
C72 H72A 0.9700 . ?
C72 H72B 0.9700 . ?
O6 C73 1.416(10) . ?
O6 C76 1.398(11) . ?
C73 H73A 0.9700 . ?
C73 H73B 0.9700 . ?
C73 C74 1.496(11) . ?
C74 H74A 0.9700 . ?
C74 H74B 0.9700 . ?
C74 C75 1.473(13) . ?
C75 H75A 0.9700 . ?
C75 H75B 0.9700 . ?
C75 C76 1.458(13) . ?
C76 H76A 0.9700 . ?
C76 H76B 0.9700 . ?
O7 C77 1.385(12) . ?
O7 C80 1.463(12) . ?
C77 H77A 0.9700 . ?
C77 H77B 0.9700 . ?
C77 C78 1.470(12) . ?
C78 H78A 0.9700 . ?
C78 H78B 0.9700 . ?
C78 C79 1.488(12) . ?
C79 H79A 0.9700 . ?
C79 H79B 0.9700 . ?
C79 C80 1.402(10) . ?
C80 H80A 0.9700 . ?
C80 H80B 0.9700 . ?
O8 C81 1.391(10) . ?
O8 C84 1.416(11) . ?
C81 H81A 0.9700 . ?
C81 H81B 0.9700 . ?
C81 C82 1.487(11) . ?
C82 H82A 0.9700 . ?
C82 H82B 0.9700 . ?
C82 C83 1.434(12) . ?
C83 H83A 0.9700 . ?
C83 H83B 0.9700 . ?
C83 C84 1.460(12) . ?
C84 H84A 0.9700 . ?
C84 H84B 0.9700 . ?
O9 C85 1.405(10) . ?
O9 C88 1.456(8) . ?
C85 H85A 0.9700 . ?
C85 H85B 0.9700 . ?
C85 C86 1.486(10) . ?
C86 H86A 0.9700 . ?
C86 H86B 0.9700 . ?
C86 C87 1.447(9) . ?
C87 H87A 0.9700 . ?
C87 H87B 0.9700 . ?
C87 C88 1.437(8) . ?
C88 H88A 0.9700 . ?
C88 H88B 0.9700 . ?
O10 C89 1.432(12) . ?
O10 C92 1.454(11) . ?
C89 H89A 0.9700 . ?
C89 H89B 0.9700 . ?
C89 C90 1.517(13) . ?
C90 H90A 0.9700 . ?
C90 H90B 0.9700 . ?
C90 C91 1.436(13) . ?
C91 H91A 0.9700 . ?
C91 H91B 0.9700 . ?
C91 C92 1.431(12) . ?
C92 H92A 0.9700 . ?
C92 H92B 0.9700 . ?
O11 C93 1.381(10) . ?
O11 C96 1.408(11) . ?
C93 H93A 0.9700 . ?
C93 H93B 0.9700 . ?
C93 C94 1.414(11) . ?
C94 H94A 0.9700 . ?
C94 H94B 0.9700 . ?
C94 C95 1.470(11) . ?
C95 H95A 0.9700 . ?
C95 H95B 0.9700 . ?
C95 C96 1.482(11) . ?
C96 H96A 0.9700 . ?
C96 H96B 0.9700 . ?
O3A C61A 1.396(13) . ?
O3A C64A 1.431(14) . ?
C61A H61C 0.9700 . ?
C61A H61D 0.9700 . ?
C61A C62A 1.479(14) . ?
C62A H62C 0.9700 . ?
C62A H62D 0.9700 . ?
C62A C63A 1.458(15) . ?
C63A H63C 0.9700 . ?
C63A H63D 0.9700 . ?
C63A C64A 1.450(15) . ?
C64A H64C 0.9700 . ?
C64A H64D 0.9700 . ?
O4A C65A 1.415(14) . ?
O4A C68A 1.432(14) . ?
C65A H65C 0.9700 . ?
C65A H65D 0.9700 . ?
C65A C66A 1.468(14) . ?
C66A H66C 0.9700 . ?
C66A H66D 0.9700 . ?
C66A C67A 1.452(15) . ?
C67A H67C 0.9700 . ?
C67A H67D 0.9700 . ?
C67A C68A 1.431(14) . ?
C68A H68C 0.9700 . ?
C68A H68D 0.9700 . ?
O5A C69A 1.405(10) . ?
O5A C72A 1.441(12) . ?
C69A H69C 0.9700 . ?
C69A H69D 0.9700 . ?
C69A C70A 1.553(11) . ?
C70A H70C 0.9700 . ?
C70A H70D 0.9700 . ?
C70A C71A 1.382(11) . ?
C71A H71C 0.9700 . ?
C71A H71D 0.9700 . ?
C71A C72A 1.405(11) . ?
C72A H72C 0.9700 . ?
C72A H72D 0.9700 . ?
O6A C73A 1.427(9) . ?
O6A C76A 1.421(10) . ?
C73A H73C 0.9700 . ?
C73A H73D 0.9700 . ?
C73A C74A 1.480(10) . ?
C74A H74C 0.9700 . ?
C74A H74D 0.9700 . ?
C74A C75A 1.465(12) . ?
C75A H75C 0.9700 . ?
C75A H75D 0.9700 . ?
C75A C76A 1.478(11) . ?
C76A H76C 0.9700 . ?
C76A H76D 0.9700 . ?
O7A C77A 1.415(12) . ?
O7A C80A 1.429(11) . ?
C77A H77C 0.9700 . ?
C77A H77D 0.9700 . ?
C77A C78A 1.487(13) . ?
C78A H78C 0.9700 . ?
C78A H78D 0.9700 . ?
C78A C79A 1.486(14) . ?
C79A H79C 0.9700 . ?
C79A H79D 0.9700 . ?
C79A C80A 1.455(12) . ?
C80A H80C 0.9700 . ?
C80A H80D 0.9700 . ?
O8A C81A 1.417(10) . ?
O8A C84A 1.436(10) . ?
C81A H81C 0.9700 . ?
C81A H81D 0.9700 . ?
C81A C82A 1.502(12) . ?
C82A H82C 0.9700 . ?
C82A H82D 0.9700 . ?
C82A C83A 1.438(12) . ?
C83A H83C 0.9700 . ?
C83A H83D 0.9700 . ?
C83A C84A 1.462(11) . ?
C84A H84C 0.9700 . ?
C84A H84D 0.9700 . ?
O10A C89A 1.375(13) . ?
O10A C92A 1.457(13) . ?
C89A H89C 0.9700 . ?
C89A H89D 0.9700 . ?
C89A C90A 1.483(14) . ?
C90A H90C 0.9700 . ?
C90A H90D 0.9700 . ?
C90A C91A 1.425(13) . ?
C91A H91C 0.9700 . ?
C91A H91D 0.9700 . ?
C91A C92A 1.452(13) . ?
C92A H92C 0.9700 . ?
C92A H92D 0.9700 . ?
O11A C93A 1.384(12) . ?
O11A C96A 1.413(13) . ?
C93A H93C 0.9700 . ?
C93A H93D 0.9700 . ?
C93A C94A 1.431(12) . ?
C94A H94C 0.9700 . ?
C94A H94D 0.9700 . ?
C94A C95A 1.470(13) . ?
C95A H95C 0.9700 . ?
C95A H95D 0.9700 . ?
C95A C96A 1.472(12) . ?
C96A H96C 0.9700 . ?
C96A H96D 0.9700 . ?

loop_
_geom_torsion_atom_site_label_1
_geom_torsion_atom_site_label_2
_geom_torsion_atom_site_label_3
_geom_torsion_atom_site_label_4
_geom_torsion
_geom_torsion_site_symmetry_1
_geom_torsion_site_symmetry_2
_geom_torsion_site_symmetry_3
_geom_torsion_site_symmetry_4
_geom_torsion_publ_flag
Dy1 O1 C1 C2 100.8(5) . . . . ?
Dy1 O1 C1 C6 -78.5(6) . . . . ?
Dy1 O2 C31 C32 45.5(6) . . . . ?
Dy1 O2 C31 C36 -134.6(4) . . . . ?
O1 C1 C2 C3 -169.1(3) . . . . ?
O1 C1 C2 C7 13.0(4) . . . . ?
O1 C1 C6 C5 168.7(3) . . . . ?
O1 C1 C6 C21 -15.6(4) . . . . ?
O2 C31 C32 C33 -179.2(3) . . . . ?
O2 C31 C32 C37 2.2(5) . . . . ?
O2 C31 C36 C35 178.3(3) . . . . ?
O2 C31 C36 C51 -3.2(4) . . . . ?
C1 C2 C3 C4 -2.8(5) . . . . ?
C1 C2 C7 C8 171.5(3) . . . . ?
C1 C2 C7 C9 52.8(4) . . . . ?
C1 C2 C7 C10 -69.3(4) . . . . ?
C1 C6 C21 C22 -170.7(3) . . . . ?
C1 C6 C21 C23 -52.2(4) . . . . ?
C1 C6 C21 C24 69.5(3) . . . . ?
C2 C1 C6 C5 -10.6(4) . . . . ?
C2 C1 C6 C21 165.1(3) . . . . ?
C2 C3 C4 C5 -4.1(5) . . . . ?
C2 C3 C4 C17 176.4(3) . . . . ?
C2 C7 C8 C11 -177.9(3) . . . . ?
C2 C7 C9 C13 -179.6(3) . . . . ?
C2 C7 C10 C15 177.1(2) . . . . ?
C3 C2 C7 C8 -6.3(4) . . . . ?
C3 C2 C7 C9 -125.1(3) . . . . ?
C3 C2 C7 C10 112.8(3) . . . . ?
C3 C4 C5 C6 3.8(5) . . . . ?
C3 C4 C17 C18 50.3(5) . . . . ?
C3 C4 C17 C19 -69.0(5) . . . . ?
C3 C4 C17 C20 172.9(4) . . . . ?
C4 C5 C6 C1 3.5(4) . . . . ?
C4 C5 C6 C21 -172.3(3) . . . . ?
C5 C4 C17 C18 -129.2(5) . . . . ?
C5 C4 C17 C19 111.6(4) . . . . ?
C5 C4 C17 C20 -6.6(5) . . . . ?
C5 C6 C21 C22 4.9(4) . . . . ?
C5 C6 C21 C23 123.4(3) . . . . ?
C5 C6 C21 C24 -114.9(3) . . . . ?
C6 C1 C2 C3 10.2(4) . . . . ?
C6 C1 C2 C7 -167.7(3) . . . . ?
C6 C21 C22 C25 177.4(3) . . . . ?
C6 C21 C23 C27 180.0(2) . . . . ?
C6 C21 C24 C29 -177.5(2) . . . . ?
C7 C2 C3 C4 175.2(3) . . . . ?
C7 C8 C11 C12 59.9(4) . . . . ?
C7 C8 C11 C16 -60.6(4) . . . . ?
C7 C9 C13 C12 -61.3(4) . . . . ?
C7 C9 C13 C14 59.1(4) . . . . ?
C7 C10 C15 C14 -57.2(3) . . . . ?
C7 C10 C15 C16 62.3(4) . . . . ?
C8 C7 C9 C13 58.9(4) . . . . ?
C8 C7 C10 C15 -60.4(3) . . . . ?
C8 C11 C12 C13 -60.2(4) . . . . ?
C8 C11 C16 C15 59.6(4) . . . . ?
C9 C7 C8 C11 -57.9(4) . . . . ?
C9 C7 C10 C15 55.0(3) . . . . ?
C9 C13 C14 C15 -60.7(3) . . . . ?
C10 C7 C8 C11 59.1(4) . . . . ?
C10 C7 C9 C13 -55.7(3) . . . . ?
C10 C15 C16 C11 -60.1(4) . . . . ?
C11 C12 C13 C9 60.9(4) . . . . ?
C11 C12 C13 C14 -59.4(4) . . . . ?
C12 C11 C16 C15 -60.8(4) . . . . ?
C12 C13 C14 C15 59.1(4) . . . . ?
C13 C14 C15 C10 59.8(4) . . . . ?
C13 C14 C15 C16 -59.4(4) . . . . ?
C14 C15 C16 C11 59.7(4) . . . . ?
C16 C11 C12 C13 60.2(4) . . . . ?
C17 C4 C5 C6 -176.7(3) . . . . ?
C21 C22 C25 C26 -59.6(4) . . . . ?
C21 C22 C25 C30 60.5(3) . . . . ?
C21 C23 C27 C26 61.2(3) . . . . ?
C21 C23 C27 C28 -59.2(3) . . . . ?
C21 C24 C29 C28 58.4(3) . . . . ?
C21 C24 C29 C30 -61.4(3) . . . . ?
C22 C21 C23 C27 -58.6(3) . . . . ?
C22 C21 C24 C29 59.4(3) . . . . ?
C22 C25 C26 C27 59.8(3) . . . . ?
C22 C25 C30 C29 -59.3(3) . . . . ?
C23 C21 C22 C25 57.9(3) . . . . ?
C23 C21 C24 C29 -56.0(3) . . . . ?
C23 C27 C28 C29 61.1(3) . . . . ?
C24 C21 C22 C25 -58.9(3) . . . . ?
C24 C21 C23 C27 56.1(3) . . . . ?
C24 C29 C30 C25 59.6(3) . . . . ?
C25 C26 C27 C23 -60.5(3) . . . . ?
C25 C26 C27 C28 59.6(3) . . . . ?
C26 C25 C30 C29 60.7(3) . . . . ?
C26 C27 C28 C29 -58.9(3) . . . . ?
C27 C28 C29 C24 -60.6(3) . . . . ?
C27 C28 C29 C30 59.0(3) . . . . ?
C28 C29 C30 C25 -59.9(3) . . . . ?
C30 C25 C26 C27 -60.4(3) . . . . ?
C31 C32 C33 C34 0.4(4) . . . . ?
C31 C32 C37 C38 -4.5(4) . . . . ?
C31 C32 C37 C39 116.8(3) . . . . ?
C31 C32 C37 C40 -125.0(3) . . . . ?
C31 C36 C51 C52 62.2(4) . . . . ?
C31 C36 C51 C53 -60.0(3) . . . . ?
C31 C36 C51 C54 -179.1(3) . . . . ?
C32 C31 C36 C35 -1.8(4) . . . . ?
C32 C31 C36 C51 176.7(3) . . . . ?
C32 C33 C34 C35 -0.8(5) . . . . ?
C32 C33 C34 C47 177.7(3) . . . . ?
C32 C37 C38 C41 179.5(2) . . . . ?
C32 C37 C39 C43 174.8(2) . . . . ?
C32 C37 C40 C45 -174.2(2) . . . . ?
C33 C32 C37 C38 176.8(2) . . . . ?
C33 C32 C37 C39 -61.9(3) . . . . ?
C33 C32 C37 C40 56.3(3) . . . . ?
C33 C34 C35 C36 -0.1(5) . . . . ?
C33 C34 C47 C48 16.3(4) . . . . ?
C33 C34 C47 C49 -104.3(4) . . . . ?
C33 C34 C47 C50 135.7(3) . . . . ?
C34 C35 C36 C31 1.4(5) . . . . ?
C34 C35 C36 C51 -177.1(3) . . . . ?
C35 C34 C47 C48 -165.2(3) . . . . ?
C35 C34 C47 C49 74.2(4) . . . . ?
C35 C34 C47 C50 -45.8(4) . . . . ?
C35 C36 C51 C52 -119.4(3) . . . . ?
C35 C36 C51 C53 118.4(3) . . . . ?
C35 C36 C51 C54 -0.6(4) . . . . ?
C36 C31 C32 C33 0.9(4) . . . . ?
C36 C31 C32 C37 -177.7(3) . . . . ?
C36 C51 C52 C55 -179.7(3) . . . . ?
C36 C51 C53 C57 -179.5(2) . . . . ?
C36 C51 C54 C59 179.8(3) . . . . ?
C37 C32 C33 C34 179.2(3) . . . . ?
C37 C38 C41 C42 -59.5(3) . . . . ?
C37 C38 C41 C46 60.9(3) . . . . ?
C37 C39 C43 C42 60.5(3) . . . . ?
C37 C39 C43 C44 -59.1(3) . . . . ?
C37 C40 C45 C44 58.7(3) . . . . ?
C37 C40 C45 C46 -61.2(3) . . . . ?
C38 C37 C39 C43 -57.8(3) . . . . ?
C38 C37 C40 C45 58.7(3) . . . . ?
C38 C41 C42 C43 59.5(3) . . . . ?
C38 C41 C46 C45 -59.7(3) . . . . ?
C39 C37 C38 C41 57.2(3) . . . . ?
C39 C37 C40 C45 -55.8(3) . . . . ?
C39 C43 C44 C45 60.6(3) . . . . ?
C40 C37 C38 C41 -58.4(3) . . . . ?
C40 C37 C39 C43 56.1(3) . . . . ?
C40 C45 C46 C41 60.1(3) . . . . ?
C41 C42 C43 C39 -60.0(3) . . . . ?
C41 C42 C43 C44 59.2(3) . . . . ?
C42 C41 C46 C45 60.5(3) . . . . ?
C42 C43 C44 C45 -58.8(3) . . . . ?
C43 C44 C45 C40 -60.6(3) . . . . ?
C43 C44 C45 C46 59.1(3) . . . . ?
C44 C45 C46 C41 -59.7(3) . . . . ?
C46 C41 C42 C43 -60.6(3) . . . . ?
C47 C34 C35 C36 -178.7(3) . . . . ?
C51 C52 C55 C56 58.0(4) . . . . ?
C51 C52 C55 C60 -61.5(4) . . . . ?
C51 C53 C57 C56 -59.0(3) . . . . ?
C51 C53 C57 C58 60.7(3) . . . . ?
C51 C54 C59 C58 -60.6(4) . . . . ?
C51 C54 C59 C60 60.7(4) . . . . ?
C52 C51 C53 C57 57.3(3) . . . . ?
C52 C51 C54 C59 -58.9(3) . . . . ?
C52 C55 C56 C57 -59.7(3) . . . . ?
C52 C55 C60 C59 60.8(4) . . . . ?
C53 C51 C52 C55 -56.6(3) . . . . ?
C53 C51 C54 C59 58.5(3) . . . . ?
C53 C57 C58 C59 -60.3(4) . . . . ?
C54 C51 C52 C55 59.1(3) . . . . ?
C54 C51 C53 C57 -58.2(3) . . . . ?
C54 C59 C60 C55 -60.1(4) . . . . ?
C55 C56 C57 C53 59.7(3) . . . . ?
C55 C56 C57 C58 -60.3(3) . . . . ?
C56 C55 C60 C59 -59.3(4) . . . . ?
C56 C57 C58 C59 59.5(4) . . . . ?
C57 C58 C59 C54 60.2(4) . . . . ?
C57 C58 C59 C60 -60.4(3) . . . . ?
C58 C59 C60 C55 60.3(3) . . . . ?
C60 C55 C56 C57 60.0(3) . . . . ?
Na1 O3 C61 C62 167.2(7) . . . . ?
Na1 O3 C64 C63 -177.4(7) . . . . ?
Na1 O4 C65 C66 -169.9(5) . . . . ?
Na1 O4 C68 C67 158.9(6) . . . . ?
Na1 O5 C69 C70 -154.5(17) . . . . ?
Na1 O5 C72 C71 165.8(14) . . . . ?
Na1 O6 C73 C74 -147.9(10) . . . . ?
Na1 O6 C76 C75 133.2(13) . . . . ?
Na1 O7 C77 C78 -176.2(14) . . . . ?
Na1 O7 C80 C79 -168.7(10) . . . . ?
Na1 O8 C81 C82 -149.6(10) . . . . ?
Na1 O8 C84 C83 152.6(12) . . . . ?
Na1 O3A C61A C62A -150(2) . . . . ?
Na1 O3A C64A C63A 128(2) . . . . ?
Na1 O4A C65A C66A 149(3) . . . . ?
Na1 O4A C68A C67A -146(3) . . . . ?
Na1 O5A C69A C70A 157.7(15) . . . . ?
Na1 O5A C72A C71A -176.1(13) . . . . ?
Na1 O6A C73A C74A 171.5(8) . . . . ?
Na1 O6A C76A C75A 169.2(10) . . . . ?
Na1 O7A C77A C78A -156.3(13) . . . . ?
Na1 O7A C80A C79A -173.4(14) . . . . ?
Na1 O8A C81A C82A -162.2(11) . . . . ?
Na1 O8A C84A C83A 142.2(9) . . . . ?
O3 C61 C62 C63 10.9(14) . . . . ?
C61 O3 C64 C63 -6.7(11) . . . . ?
C61 C62 C63 C64 -14.8(15) . . . . ?
C62 C63 C64 O3 13.1(13) . . . . ?
C64 O3 C61 C62 -3.1(11) . . . . ?
O4 C65 C66 C67 6.1(11) . . . . ?
C65 O4 C68 C67 -19.2(10) . . . . ?
C65 C66 C67 C68 -17.3(11) . . . . ?
C66 C67 C68 O4 22.7(11) . . . . ?
C68 O4 C65 C66 7.9(10) . . . . ?
O5 C69 C70 C71 -23(2) . . . . ?
C69 O5 C72 C71 -6(3) . . . . ?
C69 C70 C71 C72 19.0(19) . . . . ?
C70 C71 C72 O5 -9(2) . . . . ?
C72 O5 C69 C70 17(2) . . . . ?
O6 C73 C74 C75 1.3(19) . . . . ?
C73 O6 C76 C75 -36.0(18) . . . . ?
C73 C74 C75 C76 -21(2) . . . . ?
C74 C75 C76 O6 35(2) . . . . ?
C76 O6 C73 C74 20.6(16) . . . . ?
O7 C77 C78 C79 -17(2) . . . . ?
C77 O7 C80 C79 11(2) . . . . ?
C77 C78 C79 C80 24(2) . . . . ?
C78 C79 C80 O7 -21.0(19) . . . . ?
C80 O7 C77 C78 5(2) . . . . ?
O8 C81 C82 C83 -22.8(15) . . . . ?
C81 O8 C84 C83 -28.4(18) . . . . ?
C81 C82 C83 C84 5.1(18) . . . . ?
C82 C83 C84 O8 14(2) . . . . ?
C84 O8 C81 C82 31.6(14) . . . . ?
O9 C85 C86 C87 33.6(11) . . . . ?
C85 O9 C88 C87 -8.7(11) . . . . ?
C85 C86 C87 C88 -38.7(10) . . . . ?
C86 C87 C88 O9 29.8(10) . . . . ?
C88 O9 C85 C86 -15.4(12) . . . . ?
O10 C89 C90 C91 40(2) . . . . ?
C89 O10 C92 C91 39.2(18) . . . . ?
C89 C90 C91 C92 -15(3) . . . . ?
C90 C91 C92 O10 -14(2) . . . . ?
C92 O10 C89 C90 -47.8(17) . . . . ?
O11 C93 C94 C95 27.0(18) . . . . ?
C93 O11 C96 C95 15(2) . . . . ?
C93 C94 C95 C96 -18(2) . . . . ?
C94 C95 C96 O11 2(2) . . . . ?
C96 O11 C93 C94 -26.4(18) . . . . ?
O3A C61A C62A C63A 16(4) . . . . ?
C61A O3A C64A C63A -32(4) . . . . ?
C61A C62A C63A C64A -33(4) . . . . ?
C62A C63A C64A O3A 40(4) . . . . ?
C64A O3A C61A C62A 10(4) . . . . ?
O4A C65A C66A C67A 11(5) . . . . ?
C65A O4A C68A C67A 23(4) . . . . ?
C65A C66A C67A C68A 4(5) . . . . ?
C66A C67A C68A O4A -17(5) . . . . ?
C68A O4A C65A C66A -21(4) . . . . ?
O5A C69A C70A C71A 27.9(18) . . . . ?
C69A O5A C72A C71A -4(2) . . . . ?
C69A C70A C71A C72A -30.9(18) . . . . ?
C70A C71A C72A O5A 22.7(19) . . . . ?
C72A O5A C69A C70A -13.8(19) . . . . ?
O6A C73A C74A C75A 26.9(15) . . . . ?
C73A O6A C76A C75A -8.9(16) . . . . ?
C73A C74A C75A C76A -31.5(17) . . . . ?
C74A C75A C76A O6A 24.7(17) . . . . ?
C76A O6A C73A C74A -10.9(13) . . . . ?
O7A C77A C78A C79A -39(2) . . . . ?
C77A O7A C80A C79A 13(2) . . . . ?
C77A C78A C79A C80A 46(2) . . . . ?
C78A C79A C80A O7A -37(2) . . . . ?
C80A O7A C77A C78A 17(2) . . . . ?
O8A C81A C82A C83A 22(2) . . . . ?
C81A O8A C84A C83A -22.7(14) . . . . ?
C81A C82A C83A C84A -33.7(18) . . . . ?
C82A C83A C84A O8A 36.1(16) . . . . ?
C84A O8A C81A C82A 0.5(16) . . . . ?
O10A C89A C90A C91A 3(3) . . . . ?
C89A O10A C92A C91A -21(3) . . . . ?
C89A C90A C91A C92A -16(3) . . . . ?
C90A C91A C92A O10A 23(3) . . . . ?
C92A O10A C89A C90A 10(3) . . . . ?
O11A C93A C94A C95A -9(3) . . . . ?
C93A O11A C96A C95A 0(3) . . . . ?
C93A C94A C95A C96A 9(2) . . . . ?
C94A C95A C96A O11A -5(3) . . . . ?
C96A O11A C93A C94A 6(3) . . . . ?

loop_
_exptl_oxdiff_crystal_face_indexfrac_h
_exptl_oxdiff_crystal_face_indexfrac_k
_exptl_oxdiff_crystal_face_indexfrac_l
_exptl_oxdiff_crystal_face_x
_exptl_oxdiff_crystal_face_y
_exptl_oxdiff_crystal_face_z
-7.3096 -2.2923 2.2318 0.1695 0.1130 0.9790
1.9905 -29.0072 -0.9895 -0.1012 -0.9847 -0.0770
-0.0127 -28.9896 -3.9868 -0.3828 -0.9239 0.1981
-2.0051 -4.9836 -9.9822 -0.9209 -0.0829 0.3283
0.0008 3.0039 10.9772 1.0013 0.0694 -0.0524
0.9915 -21.9969 6.9913 0.6257 -0.7524 -0.0130
2.4591 -26.0595 4.0872 0.3650 -0.9147 -0.1734
0.1001 28.1092 -4.2219 -0.3646 0.9137 -0.1793
-7.3467 0.0929 -0.5125 -0.0789 0.1977 0.9771
1.4507 -16.7287 -9.0618 -0.8300 -0.5547 -0.0590
1.5440 18.0917 8.3601 0.7802 0.5215 -0.3454
-0.0134 -29.9868 1.0032 0.0707 -0.9685 0.1894
